data_4518460
loop_
_publ_author_name
'Tang, Xiaodong'
'Tan, Chuan Xiang Alvin'
'Chan, Wai-Lun'
'Zhang, Fuhao'
'Zheng, Wenrui'
'Lu, Yixin'

_publ_section_title
;
 Dielectrophilic Allenic Ketone-Enabled [4 + 2] Annulation with
 3,3&#x2019;-Bisoxindoles: Enantioselective Creation of Two Contiguous
 Quaternary Stereogenic Centers
;
_journal_name_full 'ACS Catalysis'
_journal_page_first 1361
_journal_page_last 1367
_journal_paper_doi 10.1021/acscatal.0c05225
_journal_year 2021
_chemical_absolute_configuration ad
_chemical_formula_sum 'C37 H35 F N2 O7'
_chemical_formula_weight 638.67
_space_group_crystal_system orthorhombic
_space_group_IT_number 19
_space_group_name_Hall 'P 2ac 2ab'
_space_group_name_H-M_alt 'P 21 21 21'
_atom_sites_solution_hydrogens geom
_atom_sites_solution_primary 'Dual Space'
_audit_creation_method SHELXL-2017/1
_cell_angle_alpha 90
_cell_angle_beta 90
_cell_angle_gamma 90
_cell_formula_units_Z 12
_cell_length_a 16.485(3)
_cell_length_b 24.296(4)
_cell_length_c 24.715(4)
_cell_measurement_reflns_used 9732
_cell_measurement_temperature 100(2)
_cell_measurement_theta_max 66.74
_cell_measurement_theta_min 3.23
_cell_volume 9899(3)
_computing_cell_refinement 'APEX3 v2018.1-0 (Bruker AXS)'
_computing_data_collection 'APEX3 (Bruker AXS)'
_computing_data_reduction 'SAINT V8.32B (Bruker AXS Inc., 2014)'
_computing_molecular_graphics 'Bruker SHELXTL'
_computing_publication_material 'Bruker SHELXTL'
_computing_structure_refinement 'SHELXL--2014 (Sheldrick 2014)'
_computing_structure_solution 'SHELXT--(Sheldrick 2015)'
_diffrn_ambient_temperature 100(2)
_diffrn_measured_fraction_theta_full 0.996
_diffrn_measured_fraction_theta_max 0.996
_diffrn_measurement_device_type 'Bruker D8 venture'
_diffrn_measurement_method '\f and \w scans'
_diffrn_radiation_type CuK\a
_diffrn_radiation_wavelength 1.54178
_diffrn_reflns_av_R_equivalents 0.0560
_diffrn_reflns_av_unetI/netI 0.0275
_diffrn_reflns_Laue_measured_fraction_full 0.996
_diffrn_reflns_Laue_measured_fraction_max 0.996
_diffrn_reflns_limit_h_max 19
_diffrn_reflns_limit_h_min -19
_diffrn_reflns_limit_k_max 26
_diffrn_reflns_limit_k_min -28
_diffrn_reflns_limit_l_max 29
_diffrn_reflns_limit_l_min -29
_diffrn_reflns_number 184480
_diffrn_reflns_point_group_measured_fraction_full 0.995
_diffrn_reflns_point_group_measured_fraction_max 0.995
_diffrn_reflns_theta_full 67.216
_diffrn_reflns_theta_max 67.216
_diffrn_reflns_theta_min 2.550
_exptl_absorpt_coefficient_mu 0.766
_exptl_absorpt_correction_T_max 0.7333
_exptl_absorpt_correction_T_min 0.6737
_exptl_absorpt_correction_type multi-scan
_exptl_absorpt_process_details 'Sadabs, (Sheldrick 2012)'
_exptl_crystal_colour Colourless
_exptl_crystal_density_diffrn 1.286
_exptl_crystal_density_meas ?
_exptl_crystal_density_method 'Not Measured'
_exptl_crystal_description Block
_exptl_crystal_F_000 4032
_exptl_crystal_size_max 0.536
_exptl_crystal_size_mid 0.474
_exptl_crystal_size_min 0.222
_refine_diff_density_max 1.038
_refine_diff_density_min -0.388
_refine_diff_density_rms 0.066
_refine_ls_abs_structure_details
; 
 Flack x determined using 7422 quotients [(I+)-(I-)]/[(I+)+(I-)] 
 (Parsons, Flack and Wagner, Acta Cryst. B69 (2013) 249-259). 
;
_refine_ls_abs_structure_Flack -0.04(6)
_refine_ls_extinction_method none
_refine_ls_goodness_of_fit_ref 1.049
_refine_ls_hydrogen_treatment constr
_refine_ls_matrix_type full
_refine_ls_number_parameters 1354
_refine_ls_number_reflns 17640
_refine_ls_number_restraints 267
_refine_ls_restrained_S_all 1.042
_refine_ls_R_factor_all 0.0674
_refine_ls_R_factor_gt 0.0660
_refine_ls_shift/su_max 0.000
_refine_ls_shift/su_mean 0.000
_refine_ls_structure_factor_coef Fsqd
_refine_ls_weighting_details 'w=1/[\s^2^(Fo^2^)+(0.1094P)^2^+9.1588P] where P=(Fo^2^+2Fc^2^)/3'
_refine_ls_weighting_scheme calc
_refine_ls_wR_factor_gt 0.1824
_refine_ls_wR_factor_ref 0.1839
_reflns_Friedel_coverage 0.839
_reflns_Friedel_fraction_full 0.995
_reflns_Friedel_fraction_max 0.995
_reflns_number_gt 17107
_reflns_number_total 17640
_reflns_threshold_expression 'I > 2\s(I)'
_cod_data_source_file cs0c05225_si_002.cif
_cod_data_source_block J579
_cod_depositor_comments
;
The following automatic conversions were performed:

data item '_exptl_absorpt_correction_type' value 'Multi-scan' was
changed to 'multi-scan' in accordance with the
/home/data/users/saulius/crontab/automatic-downloads/current/ACS/lib/dictionaries/cif_core.dic
dictionary named 'cif_core.dic' version 2.4.2 last updated on
2011-04-26.

data item '_exptl_crystal_density_meas' value 'Not Measured' was
changed to '?' -- the value is perceived as not measured.

Automatic conversion script
Id: cif_fix_values 7556 2019-12-06 15:28:31Z antanas 
;
_cod_database_code 4518460
_shelx_shelxl_version_number 2017/1
_shelx_space_group_comment
; 
The symmetry employed for this shelxl refinement is uniquely defined 
by the following loop, which should always be used as a source of 
symmetry information in preference to the above space-group names. 
They are only intended as comments. 
;
_computing_bruker_data_scaling 'SADABS V2018/1 (Bruker AXS Inc.)'

loop_
_space_group_symop_operation_xyz
'x, y, z'
'-x+1/2, -y, z+1/2'
'-x, y+1/2, -z+1/2'
'x+1/2, -y+1/2, -z'

loop_
_atom_site_label
_atom_site_type_symbol
_atom_site_fract_x
_atom_site_fract_y
_atom_site_fract_z
_atom_site_U_iso_or_equiv
_atom_site_adp_type
_atom_site_occupancy
_atom_site_site_symmetry_order
_atom_site_calc_flag
_atom_site_refinement_flags_posn
_atom_site_refinement_flags_adp
_atom_site_refinement_flags_occupancy
_atom_site_disorder_assembly
_atom_site_disorder_group
F1 F 0.5856(3) 0.6296(2) 0.61710(19) 0.0504(7) Uani 0.703(4) 1 d . . P A 1
F1X F 0.3072(6) 0.6030(5) 0.8761(5) 0.0504(7) Uani 0.297(4) 1 d . . P A 2
F2 F 0.9995(3) 0.4230(2) 0.3689(2) 0.0649(17) Uani 0.710(8) 1 d . . P B 1
F2X F 0.5380(7) 0.5459(5) 0.2915(5) 0.0504(7) Uani 0.290(8) 1 d . . P B 2
F3 F 0.9090(3) 0.3720(3) 0.6373(2) 0.0504(7) Uani 0.567(6) 1 d . . P C 1
F3X F 1.2327(5) 0.3709(3) 0.8935(3) 0.0504(7) Uani 0.433(6) 1 d . . P C 2
N1 N 0.3188(2) 0.56810(15) 0.66059(16) 0.0293(8) Uani 1 1 d . . . . .
N2 N 0.3897(2) 0.74826(16) 0.75505(16) 0.0299(8) Uani 1 1 d . . . . .
N3 N 0.8163(3) 0.58266(19) 0.3922(2) 0.0511(12) Uani 1 1 d . . . . .
N4 N 0.6727(2) 0.40620(15) 0.39384(15) 0.0285(8) Uani 1 1 d . . . . .
N5 N 1.1151(2) 0.24986(15) 0.75978(15) 0.0277(8) Uani 1 1 d . . . . .
N6 N 1.1720(2) 0.43426(16) 0.68619(15) 0.0290(8) Uani 1 1 d . . . . .
O1 O 0.2762(2) 0.62550(15) 0.59120(13) 0.0386(8) Uani 1 1 d . . . . .
O2 O 0.3671(2) 0.53499(14) 0.58300(17) 0.0464(9) Uani 1 1 d . . . . .
O3 O 0.3370(2) 0.47554(14) 0.65059(16) 0.0435(8) Uani 1 1 d . . . . .
O4 O 0.25374(19) 0.76964(13) 0.74058(13) 0.0313(7) Uani 1 1 d . . . . .
O5 O 0.3339(2) 0.77849(19) 0.83224(14) 0.0479(10) Uani 1 1 d . . . . .
O6 O 0.4696(3) 0.7710(3) 0.8270(2) 0.0776(17) Uani 1 1 d . . . . .
O7 O 0.2399(2) 0.81027(18) 0.54774(15) 0.0489(9) Uani 1 1 d . . . . .
O8 O 0.8508(2) 0.56471(18) 0.48207(19) 0.0537(10) Uani 1 1 d . . . . .
O9 O 0.9488(3) 0.5925(2) 0.3981(2) 0.0660(13) Uani 1 1 d . . . . .
O10 O 0.8840(3) 0.63972(19) 0.3335(2) 0.0595(11) Uani 1 1 d . . . . .
O11 O 0.5993(2) 0.43715(16) 0.46811(14) 0.0390(8) Uani 1 1 d . . . . .
O12 O 0.5400(2) 0.39988(14) 0.37609(15) 0.0378(8) Uani 1 1 d . . . . .
O13 O 0.6290(2) 0.35388(14) 0.32287(15) 0.0404(8) Uani 1 1 d . . . . .
O15 O 1.21073(18) 0.38901(13) 0.60732(12) 0.0279(6) Uani 1 1 d . . . . .
O16 O 1.1016(2) 0.46979(14) 0.61763(15) 0.0391(8) Uani 1 1 d . . . . .
O17 O 1.1272(3) 0.52338(16) 0.69050(16) 0.0488(9) Uani 1 1 d . . . . .
O18 O 1.25023(19) 0.23062(13) 0.74203(12) 0.0289(6) Uani 1 1 d . . . . .
O19 O 1.1628(2) 0.21901(15) 0.83818(12) 0.0361(7) Uani 1 1 d . . . . .
O20 O 1.0382(2) 0.19126(16) 0.81054(15) 0.0450(9) Uani 1 1 d . . . . .
O21 O 1.2477(2) 0.19843(14) 0.54910(13) 0.0374(8) Uani 1 1 d . . . . .
C1 C 0.2881(3) 0.61715(19) 0.63837(18) 0.0302(9) Uani 1 1 d . . . . .
C2 C 0.2707(3) 0.65701(17) 0.68507(17) 0.0255(9) Uani 1 1 d . . . . .
C3 C 0.2920(2) 0.62339(19) 0.73389(18) 0.0273(9) Uani 1 1 d . . . . .
C4 C 0.2874(3) 0.6367(2) 0.78806(18) 0.0292(9) Uani 1 1 d . . . . .
H4 H 0.268192 0.671715 0.799495 0.035 Uiso 1 1 calc R U . . .
C5 C 0.3119(3) 0.5973(2) 0.8253(2) 0.0361(11) Uani 1 1 d . . . . .
H5A H 0.310190 0.605857 0.862792 0.043 Uiso 0.703(4) 1 calc R U P A 1
C6 C 0.3385(3) 0.5463(2) 0.8096(2) 0.0415(12) Uani 1 1 d . . . . .
H6 H 0.354744 0.520378 0.836250 0.050 Uiso 1 1 calc R U . . .
C7 C 0.3419(3) 0.5319(2) 0.7554(2) 0.0383(11) Uani 1 1 d . . . . .
H7 H 0.359528 0.496376 0.744322 0.046 Uiso 1 1 calc R U . . .
C8 C 0.3187(3) 0.57132(19) 0.71825(19) 0.0299(9) Uani 1 1 d . . . . .
C9 C 0.3406(3) 0.52055(19) 0.6310(2) 0.0339(10) Uani 1 1 d . . . . .
C10 C 0.3791(3) 0.4941(2) 0.5388(2) 0.0452(13) Uani 1 1 d . . . . .
C11 C 0.4222(6) 0.5288(3) 0.4968(4) 0.100(4) Uani 1 1 d . . . . .
H11A H 0.436654 0.505799 0.465754 0.150 Uiso 1 1 calc R U . . .
H11B H 0.471515 0.544582 0.512643 0.150 Uiso 1 1 calc R U . . .
H11C H 0.386227 0.558589 0.484945 0.150 Uiso 1 1 calc R U . . .
C12 C 0.2968(4) 0.4776(4) 0.5195(2) 0.0635(18) Uani 1 1 d . . . . .
H12A H 0.302178 0.449664 0.491145 0.095 Uiso 1 1 calc R U . . .
H12B H 0.268659 0.509866 0.504945 0.095 Uiso 1 1 calc R U . . .
H12C H 0.265687 0.462426 0.549822 0.095 Uiso 1 1 calc R U . . .
C13 C 0.4281(6) 0.4454(4) 0.5572(4) 0.095(3) Uani 1 1 d . . . . .
H13A H 0.440278 0.421844 0.526021 0.142 Uiso 1 1 calc R U . . .
H13B H 0.397144 0.424440 0.583974 0.142 Uiso 1 1 calc R U . . .
H13C H 0.478962 0.458232 0.573429 0.142 Uiso 1 1 calc R U . . .
C14 C 0.3158(3) 0.74621(17) 0.72734(18) 0.0261(9) Uani 1 1 d . . . . .
C15 C 0.3253(3) 0.70945(18) 0.67777(17) 0.0262(9) Uani 1 1 d . . . . .
C16 C 0.4147(3) 0.69639(19) 0.67953(18) 0.0281(9) Uani 1 1 d . . . . .
C17 C 0.4614(3) 0.6666(2) 0.6429(2) 0.0382(11) Uani 1 1 d . . . . .
H17 H 0.437794 0.649894 0.611869 0.046 Uiso 1 1 calc R U . . .
C18 C 0.5429(3) 0.6624(3) 0.6533(2) 0.0466(13) Uani 1 1 d . . . . .
H18A H 0.575722 0.641990 0.628926 0.056 Uiso 0.297(4) 1 calc R U P A 2
C19 C 0.5790(3) 0.6864(3) 0.6974(2) 0.0474(13) Uani 1 1 d . . . . .
H19 H 0.635764 0.682273 0.702893 0.057 Uiso 1 1 calc R U . . .
C20 C 0.5332(3) 0.7166(2) 0.7341(2) 0.0391(11) Uani 1 1 d . . . . .
H20 H 0.557404 0.733993 0.764519 0.047 Uiso 1 1 calc R U . . .
C21 C 0.4503(3) 0.72020(18) 0.72417(19) 0.0291(9) Uani 1 1 d . . . . .
C22 C 0.4032(3) 0.7675(2) 0.8083(2) 0.0444(13) Uani 1 1 d . . . . .
C23 C 0.3301(4) 0.7911(3) 0.8915(2) 0.0572(17) Uani 1 1 d . . . . .
C24 C 0.2416(4) 0.8025(4) 0.9001(3) 0.069(2) Uani 1 1 d . . . . .
H24A H 0.231543 0.809319 0.938569 0.103 Uiso 1 1 calc R U . . .
H24B H 0.209778 0.770627 0.888217 0.103 Uiso 1 1 calc R U . . .
H24C H 0.225735 0.834924 0.879036 0.103 Uiso 1 1 calc R U . . .
C25 C 0.3823(5) 0.8422(3) 0.9029(3) 0.070(2) Uani 1 1 d . . . . .
H25A H 0.374634 0.853805 0.940547 0.105 Uiso 1 1 calc R U . . .
H25B H 0.366005 0.872145 0.878622 0.105 Uiso 1 1 calc R U . . .
H25C H 0.439582 0.833365 0.896815 0.105 Uiso 1 1 calc R U . . .
C26 C 0.3587(6) 0.7399(4) 0.9215(3) 0.080(2) Uani 1 1 d . . . . .
H26A H 0.363274 0.748096 0.960188 0.120 Uiso 1 1 calc R U . . .
H26B H 0.411694 0.728576 0.907447 0.120 Uiso 1 1 calc R U . . .
H26C H 0.319411 0.710120 0.916107 0.120 Uiso 1 1 calc R U . . .
C27 C 0.1798(3) 0.67254(18) 0.68380(17) 0.0270(9) Uani 1 1 d . . . . .
H27A H 0.147560 0.638899 0.676815 0.032 Uiso 1 1 calc R U . . .
H27B H 0.163973 0.686748 0.719834 0.032 Uiso 1 1 calc R U . . .
C28 C 0.1590(3) 0.71466(18) 0.64207(17) 0.0271(9) Uani 1 1 d . . . . .
H28 H 0.103634 0.718278 0.631926 0.033 Uiso 1 1 calc R U . . .
C29 C 0.2126(3) 0.74740(18) 0.61817(17) 0.0289(9) Uani 1 1 d . . . . .
C30 C 0.3018(3) 0.74187(19) 0.62664(18) 0.0300(9) Uani 1 1 d . . . . .
H30A H 0.325900 0.779131 0.628910 0.036 Uiso 1 1 calc R U . . .
H30B H 0.325685 0.723296 0.594734 0.036 Uiso 1 1 calc R U . . .
C31 C 0.1886(3) 0.7884(2) 0.57669(18) 0.0328(10) Uani 1 1 d . . . . .
C32 C 0.1007(3) 0.8035(2) 0.5706(2) 0.0365(11) Uani 1 1 d . . . . .
C33 C 0.0654(4) 0.8018(3) 0.5200(2) 0.0587(17) Uani 1 1 d . . . . .
H33 H 0.096462 0.790688 0.489503 0.070 Uiso 1 1 calc R U . . .
C34 C -0.0161(5) 0.8164(4) 0.5136(3) 0.085(3) Uani 1 1 d . . . . .
H34 H -0.041649 0.813771 0.479293 0.102 Uiso 1 1 calc R U . . .
C35 C -0.0586(4) 0.8347(4) 0.5583(4) 0.083(3) Uani 1 1 d . . . . .
H35 H -0.113764 0.845324 0.554144 0.099 Uiso 1 1 calc R U . . .
C36 C -0.0236(4) 0.8381(3) 0.6085(3) 0.0602(18) Uani 1 1 d . . . . .
H36 H -0.053839 0.851141 0.638648 0.072 Uiso 1 1 calc R U . . .
C37 C 0.0571(3) 0.8220(2) 0.6147(2) 0.0425(12) Uani 1 1 d . . . . .
H37 H 0.082065 0.823743 0.649307 0.051 Uiso 1 1 calc R U . . .
C38 C 0.8053(3) 0.5610(2) 0.4448(3) 0.0505(15) Uani 1 1 d . . . . .
C39 C 0.7231(3) 0.5303(2) 0.4467(2) 0.0347(10) Uani 1 1 d . . . . .
C40 C 0.6916(3) 0.54439(19) 0.3913(2) 0.0391(11) Uani 1 1 d . . . . .
C41 C 0.6170(4) 0.5335(2) 0.3680(2) 0.0453(13) Uani 1 1 d . . . . .
H41 H 0.577512 0.513465 0.387844 0.054 Uiso 1 1 calc R U . . .
C42 C 0.5989(5) 0.5515(2) 0.3158(3) 0.0651(19) Uani 1 1 d . . . . .
H42A H 0.547259 0.543615 0.300555 0.078 Uiso 0.710(8) 1 calc R U P B 1
C43 C 0.6536(5) 0.5799(3) 0.2868(3) 0.071(2) Uani 1 1 d . . . . .
H43 H 0.641253 0.590215 0.250658 0.085 Uiso 1 1 calc R U . . .
C44 C 0.7254(6) 0.5940(2) 0.3081(3) 0.067(2) Uani 1 1 d . . . . .
H44 H 0.762066 0.616244 0.288043 0.081 Uiso 1 1 calc R U . . .
C45 C 0.7467(4) 0.5751(2) 0.3614(3) 0.0489(14) Uani 1 1 d . . . . .
C46 C 0.8911(5) 0.6095(2) 0.3704(2) 0.0552(16) Uani 1 1 d . . . . .
C47 C 1.0313(5) 0.6133(4) 0.3818(4) 0.079(2) Uani 1 1 d . . . . .
C48 C 1.0841(5) 0.5813(5) 0.4201(4) 0.102(4) Uani 1 1 d . . . . .
H48A H 1.140364 0.593738 0.416671 0.154 Uiso 1 1 calc R U . . .
H48B H 1.080781 0.542017 0.411361 0.154 Uiso 1 1 calc R U . . .
H48C H 1.065397 0.587235 0.457313 0.154 Uiso 1 1 calc R U . . .
C49 C 1.0357(5) 0.6744(3) 0.3916(4) 0.081(2) Uani 1 1 d . . . . .
H49A H 1.092388 0.686423 0.389733 0.122 Uiso 1 1 calc R U . . .
H49B H 1.013688 0.682774 0.427476 0.122 Uiso 1 1 calc R U . . .
H49C H 1.003978 0.693634 0.363939 0.122 Uiso 1 1 calc R U . . .
C50 C 1.0498(5) 0.5982(5) 0.3253(4) 0.090(3) Uani 1 1 d . . . . .
H50A H 1.105497 0.609116 0.316561 0.135 Uiso 1 1 calc R U . . .
H50B H 1.012016 0.617036 0.300924 0.135 Uiso 1 1 calc R U . . .
H50C H 1.044125 0.558264 0.320824 0.135 Uiso 1 1 calc R U . . .
C51 C 0.6603(3) 0.43616(18) 0.44200(18) 0.0289(9) Uani 1 1 d . . . . .
C52 C 0.7394(3) 0.4668(2) 0.45495(19) 0.0324(10) Uani 1 1 d . . . . .
C53 C 0.7979(3) 0.44255(19) 0.41443(19) 0.0312(9) Uani 1 1 d . . . . .
C54 C 0.8805(3) 0.4484(2) 0.4111(2) 0.0395(11) Uani 1 1 d . . . . .
H54 H 0.908778 0.473795 0.433489 0.047 Uiso 1 1 calc R U . . .
C55 C 0.9209(3) 0.4161(2) 0.3741(3) 0.0472(13) Uani 1 1 d . . . . .
H55A H 0.978288 0.418766 0.371749 0.057 Uiso 0.290(8) 1 calc R U P B 2
C56 C 0.8817(4) 0.3805(2) 0.3409(2) 0.0482(13) Uani 1 1 d . . . . .
H56 H 0.911997 0.359162 0.315848 0.058 Uiso 1 1 calc R U . . .
C57 C 0.7983(3) 0.3749(2) 0.3429(2) 0.0420(12) Uani 1 1 d . . . . .
H57 H 0.770406 0.350509 0.319319 0.050 Uiso 1 1 calc R U . . .
C58 C 0.7571(3) 0.40650(18) 0.38074(19) 0.0306(9) Uani 1 1 d . . . . .
C59 C 0.6127(3) 0.38333(18) 0.3603(2) 0.0320(10) Uani 1 1 d . . . . .
C60 C 0.4673(3) 0.3878(2) 0.3426(2) 0.0426(12) Uani 1 1 d . . . . .
C61 C 0.4040(3) 0.4205(3) 0.3726(3) 0.0532(16) Uani 1 1 d . . . . .
H61A H 0.352073 0.417924 0.353397 0.080 Uiso 1 1 calc R U . . .
H61B H 0.420863 0.459127 0.374538 0.080 Uiso 1 1 calc R U . . .
H61C H 0.397820 0.405763 0.409244 0.080 Uiso 1 1 calc R U . . .
C62 C 0.4486(4) 0.3265(2) 0.3438(3) 0.0497(14) Uani 1 1 d . . . . .
H62A H 0.395652 0.319876 0.327053 0.075 Uiso 1 1 calc R U . . .
H62B H 0.447591 0.313716 0.381422 0.075 Uiso 1 1 calc R U . . .
H62C H 0.490582 0.306490 0.323801 0.075 Uiso 1 1 calc R U . . .
C63 C 0.4791(4) 0.4091(3) 0.2853(3) 0.0536(15) Uani 1 1 d . . . . .
H63A H 0.427439 0.407333 0.265763 0.080 Uiso 1 1 calc R U . . .
H63B H 0.519527 0.386503 0.266674 0.080 Uiso 1 1 calc R U . . .
H63C H 0.497831 0.447397 0.286671 0.080 Uiso 1 1 calc R U . . .
C64 C 0.6671(3) 0.5537(3) 0.4907(2) 0.0481(13) Uani 1 1 d . . . . .
H64A H 0.674327 0.594091 0.492209 0.058 Uiso 1 1 calc R U . . .
H64B H 0.610129 0.546314 0.480311 0.058 Uiso 1 1 calc R U . . .
C65 C 0.6816(4) 0.5306(3) 0.5455(2) 0.0592(18) Uani 1 1 d . . . . .
H65A H 0.658278 0.549383 0.575410 0.071 Uiso 0.703(4) 1 calc R U P A 1
C66 C 0.7233(4) 0.4871(3) 0.5557(2) 0.0527(15) Uani 1 1 d . . . . .
H66A H 0.726431 0.474782 0.592073 0.063 Uiso 0.297(4) 1 calc R U P A 2
C67 C 0.7675(3) 0.4546(3) 0.5130(2) 0.0455(13) Uani 1 1 d . . . . .
H67A H 0.759883 0.414888 0.520357 0.055 Uiso 1 1 calc R U . . .
H67B H 0.826208 0.462641 0.515758 0.055 Uiso 1 1 calc R U . . .
O14 O 0.8007(4) 0.4463(3) 0.6226(2) 0.0557(8) Uani 0.703(4) 1 d D U P A 1
C68 C 0.7411(5) 0.4738(4) 0.6124(3) 0.0552(8) Uani 0.703(4) 1 d D U P A 1
C69 C 0.6833(5) 0.4902(4) 0.6571(3) 0.0553(8) Uani 0.703(4) 1 d D U P A 1
C70 C 0.6012(5) 0.4905(4) 0.6504(3) 0.0557(8) Uani 0.703(4) 1 d D U P A 1
H70 H 0.578481 0.482174 0.616080 0.067 Uiso 0.703(4) 1 calc R U P A 1
C71 C 0.5514(6) 0.5028(4) 0.6931(3) 0.0562(8) Uani 0.703(4) 1 d D U P A 1
H71 H 0.494257 0.500938 0.688574 0.067 Uiso 0.703(4) 1 calc R U P A 1
C72 C 0.5833(6) 0.5181(5) 0.7431(4) 0.0560(8) Uani 0.703(4) 1 d D U P A 1
H72 H 0.548784 0.528713 0.772028 0.067 Uiso 0.703(4) 1 calc R U P A 1
C73 C 0.6657(6) 0.5174(5) 0.7494(4) 0.0556(8) Uani 0.703(4) 1 d D U P A 1
H73 H 0.688873 0.527175 0.783215 0.067 Uiso 0.703(4) 1 calc R U P A 1
C74 C 0.7160(6) 0.5023(4) 0.7064(3) 0.0554(8) Uani 0.703(4) 1 d D U P A 1
H74 H 0.773082 0.500419 0.711476 0.066 Uiso 0.703(4) 1 calc R U P A 1
O14X O 0.5653(8) 0.5709(6) 0.5774(5) 0.0557(8) Uani 0.297(4) 1 d D U P A 2
C68X C 0.6221(10) 0.5417(9) 0.5901(5) 0.0552(8) Uani 0.297(4) 1 d D U P A 2
C69X C 0.6315(8) 0.5244(9) 0.6487(5) 0.0557(8) Uani 0.297(4) 1 d D U P A 2
C70X C 0.7064(8) 0.5197(10) 0.6717(5) 0.0555(8) Uani 0.297(4) 1 d D U P A 2
H70X H 0.753911 0.523067 0.650271 0.067 Uiso 0.297(4) 1 calc R U P A 2
C71X C 0.7123(9) 0.5100(11) 0.7262(6) 0.0556(8) Uani 0.297(4) 1 d D U P A 2
H71X H 0.763862 0.503472 0.742123 0.067 Uiso 0.297(4) 1 calc R U P A 2
C72X C 0.6428(10) 0.5097(11) 0.7582(6) 0.0557(8) Uani 0.297(4) 1 d D U P A 2
H72X H 0.647242 0.509823 0.796522 0.067 Uiso 0.297(4) 1 calc R U P A 2
C73X C 0.5682(10) 0.5091(11) 0.7341(6) 0.0560(8) Uani 0.297(4) 1 d D U P A 2
H73X H 0.521240 0.498313 0.753684 0.067 Uiso 0.297(4) 1 calc R U P A 2
C74X C 0.5629(9) 0.5249(11) 0.6797(6) 0.0561(8) Uani 0.297(4) 1 d D U P A 2
H74X H 0.512326 0.535747 0.664650 0.067 Uiso 0.297(4) 1 calc R U P A 2
C75 C 1.2054(3) 0.39106(18) 0.65548(18) 0.0265(9) Uani 1 1 d . . . . .
C76 C 1.2330(3) 0.34603(17) 0.69507(17) 0.0247(9) Uani 1 1 d . . . . .
C77 C 1.2179(2) 0.37284(19) 0.74913(17) 0.0266(9) Uani 1 1 d . . . . .
C78 C 1.2355(3) 0.3536(2) 0.80075(18) 0.0309(9) Uani 1 1 d . . . . .
H78 H 1.259757 0.318510 0.805978 0.037 Uiso 1 1 calc R U . . .
C79 C 1.2167(3) 0.3869(2) 0.84420(18) 0.0345(10) Uani 1 1 d . . . . .
H79A H 1.227394 0.374201 0.879846 0.041 Uiso 0.710(8) 1 calc R U P B 1
C80 C 1.1824(3) 0.4388(2) 0.8370(2) 0.0395(11) Uani 1 1 d . . . . .
H80 H 1.170314 0.460904 0.867603 0.047 Uiso 1 1 calc R U . . .
C81 C 1.1657(3) 0.4583(2) 0.7857(2) 0.0363(11) Uani 1 1 d . . . . .
H81 H 1.142604 0.493777 0.780392 0.044 Uiso 1 1 calc R U . . .
C82 C 1.1838(3) 0.4244(2) 0.74221(18) 0.0291(9) Uani 1 1 d . . . . .
C83 C 1.1316(3) 0.4809(2) 0.6652(2) 0.0344(10) Uani 1 1 d . . . . .
C84 C 1.0469(3) 0.5098(2) 0.5898(2) 0.0452(13) Uani 1 1 d . . . . .
C85 C 1.0259(5) 0.4791(3) 0.5394(3) 0.066(2) Uani 1 1 d . . . . .
H85A H 0.988282 0.501063 0.517562 0.100 Uiso 1 1 calc R U . . .
H85B H 1.000190 0.444039 0.548982 0.100 Uiso 1 1 calc R U . . .
H85C H 1.075367 0.471972 0.518576 0.100 Uiso 1 1 calc R U . . .
C86 C 1.0909(4) 0.5627(2) 0.5772(3) 0.0537(15) Uani 1 1 d . . . . .
H86A H 1.058354 0.584799 0.552095 0.081 Uiso 1 1 calc R U . . .
H86B H 1.143455 0.554337 0.560706 0.081 Uiso 1 1 calc R U . . .
H86C H 1.099353 0.583476 0.610775 0.081 Uiso 1 1 calc R U . . .
C87 C 0.9738(4) 0.5194(4) 0.6246(4) 0.074(2) Uani 1 1 d . . . . .
H87A H 0.932381 0.539133 0.603796 0.110 Uiso 1 1 calc R U . . .
H87B H 0.989245 0.541380 0.656231 0.110 Uiso 1 1 calc R U . . .
H87C H 0.951892 0.483939 0.636649 0.110 Uiso 1 1 calc R U . . .
C88 C 1.1884(3) 0.25443(18) 0.73161(17) 0.0257(9) Uani 1 1 d . . . . .
C89 C 1.1755(3) 0.29549(18) 0.68472(16) 0.0244(8) Uani 1 1 d . . . . .
C90 C 1.0863(3) 0.30868(18) 0.68953(17) 0.0256(9) Uani 1 1 d . . . . .
C91 C 1.0372(3) 0.3404(2) 0.65659(18) 0.0292(9) Uani 1 1 d . . . . .
H91 H 1.059137 0.360332 0.626923 0.035 Uiso 1 1 calc R U . . .
C92 C 0.9548(3) 0.3423(2) 0.6682(2) 0.0355(10) Uani 1 1 d . . . . .
H92A H 0.920529 0.364542 0.646337 0.043 Uiso 0.290(8) 1 calc R U P B 2
C93 C 0.9212(3) 0.3130(2) 0.7105(2) 0.0356(11) Uani 1 1 d . . . . .
H93 H 0.864379 0.314464 0.716860 0.043 Uiso 1 1 calc R U . . .
C94 C 0.9702(3) 0.2815(2) 0.74354(19) 0.0326(10) Uani 1 1 d . . . . .
H94 H 0.947915 0.261467 0.773008 0.039 Uiso 1 1 calc R U . . .
C95 C 1.0528(3) 0.27973(19) 0.73282(17) 0.0276(9) Uani 1 1 d . . . . .
C96 C 1.1009(3) 0.21602(19) 0.80558(18) 0.0311(10) Uani 1 1 d . . . . .
C97 C 1.1710(4) 0.1799(3) 0.8847(2) 0.0490(14) Uani 1 1 d . . . . .
C98 C 1.2450(4) 0.2048(4) 0.9130(2) 0.068(2) Uani 1 1 d . . . . .
H98A H 1.257055 0.183760 0.945845 0.102 Uiso 1 1 calc R U . . .
H98B H 1.233552 0.243143 0.922624 0.102 Uiso 1 1 calc R U . . .
H98C H 1.291855 0.203461 0.888582 0.102 Uiso 1 1 calc R U . . .
C99 C 1.1889(5) 0.1243(3) 0.8611(3) 0.0656(18) Uani 1 1 d . . . . .
H99A H 1.203963 0.098835 0.890121 0.098 Uiso 1 1 calc R U . . .
H99B H 1.233906 0.127400 0.835299 0.098 Uiso 1 1 calc R U . . .
H99C H 1.140701 0.110426 0.842345 0.098 Uiso 1 1 calc R U . . .
C100 C 1.0970(5) 0.1811(3) 0.9205(3) 0.0645(19) Uani 1 1 d . . . . .
H10A H 1.109125 0.162554 0.954768 0.097 Uiso 1 1 calc R U . . .
H10B H 1.052073 0.162186 0.902378 0.097 Uiso 1 1 calc R U . . .
H10C H 1.081699 0.219401 0.927654 0.097 Uiso 1 1 calc R U . . .
C101 C 1.3222(2) 0.33086(18) 0.68655(18) 0.0258(8) Uani 1 1 d . . . . .
H10D H 1.353893 0.365194 0.682193 0.031 Uiso 1 1 calc R U . . .
H10E H 1.342279 0.312073 0.719483 0.031 Uiso 1 1 calc R U . . .
C102 C 1.3379(3) 0.29471(18) 0.63896(17) 0.0269(9) Uani 1 1 d . . . . .
H102 H 1.392167 0.291356 0.626415 0.032 Uiso 1 1 calc R U . . .
C103 C 1.2804(3) 0.26691(18) 0.61309(17) 0.0256(9) Uani 1 1 d . . . . .
C104 C 1.1928(3) 0.26855(18) 0.62936(16) 0.0244(8) Uani 1 1 d . . . . .
H10F H 1.171779 0.230383 0.630088 0.029 Uiso 1 1 calc R U . . .
H10G H 1.162119 0.288828 0.601262 0.029 Uiso 1 1 calc R U . . .
C105 C 1.2969(3) 0.2322(2) 0.56496(18) 0.0323(10) Uani 1 1 d . . . . .
C106 C 1.3740(3) 0.2409(2) 0.53347(18) 0.0325(10) Uani 1 1 d . . . . .
C107 C 1.4029(3) 0.2932(2) 0.52146(19) 0.0356(10) Uani 1 1 d . . . . .
H107 H 1.375733 0.324788 0.535153 0.043 Uiso 1 1 calc R U . . .
C108 C 1.4715(3) 0.2993(2) 0.4894(2) 0.0427(12) Uani 1 1 d . . . . .
H108 H 1.491531 0.334972 0.481018 0.051 Uiso 1 1 calc R U . . .
C109 C 1.5103(4) 0.2531(3) 0.4698(2) 0.0502(14) Uani 1 1 d . . . . .
H109 H 1.557234 0.257219 0.447889 0.060 Uiso 1 1 calc R U . . .
C110 C 1.4819(4) 0.2012(3) 0.4815(2) 0.0519(15) Uani 1 1 d . . . . .
H110 H 1.509623 0.169724 0.468006 0.062 Uiso 1 1 calc R U . . .
C111 C 1.4133(3) 0.1948(2) 0.5128(2) 0.0398(11) Uani 1 1 d . . . . .
H111 H 1.392996 0.158996 0.520323 0.048 Uiso 1 1 calc R U . . .

loop_
_atom_site_aniso_label
_atom_site_aniso_U_11
_atom_site_aniso_U_22
_atom_site_aniso_U_33
_atom_site_aniso_U_23
_atom_site_aniso_U_13
_atom_site_aniso_U_12
F1 0.0400(15) 0.0651(19) 0.0460(16) -0.0035(14) 0.0025(13) 0.0062(14)
F1X 0.0400(15) 0.0651(19) 0.0460(16) -0.0035(14) 0.0025(13) 0.0062(14)
F2 0.032(2) 0.084(4) 0.078(4) -0.018(3) 0.015(2) -0.001(2)
F2X 0.0400(15) 0.0651(19) 0.0460(16) -0.0035(14) 0.0025(13) 0.0062(14)
F3 0.0400(15) 0.0651(19) 0.0460(16) -0.0035(14) 0.0025(13) 0.0062(14)
F3X 0.0400(15) 0.0651(19) 0.0460(16) -0.0035(14) 0.0025(13) 0.0062(14)
N1 0.0285(18) 0.0263(18) 0.0330(19) -0.0045(15) 0.0035(16) -0.0001(15)
N2 0.0262(18) 0.0313(19) 0.032(2) -0.0054(16) -0.0013(16) 0.0042(15)
N3 0.054(3) 0.035(2) 0.064(3) 0.006(2) 0.020(3) 0.002(2)
N4 0.0277(19) 0.0274(18) 0.0302(19) 0.0007(15) -0.0050(15) -0.0005(15)
N5 0.0297(19) 0.0317(19) 0.0216(17) 0.0010(14) 0.0038(15) -0.0073(15)
N6 0.0262(18) 0.0323(19) 0.0286(19) -0.0001(15) 0.0003(15) -0.0028(15)
O1 0.052(2) 0.0401(18) 0.0239(16) -0.0093(13) -0.0015(14) 0.0074(16)
O2 0.052(2) 0.0303(17) 0.058(2) -0.0108(16) 0.0281(19) -0.0082(16)
O3 0.047(2) 0.0293(18) 0.054(2) -0.0055(16) 0.0035(17) -0.0034(15)
O4 0.0256(15) 0.0378(17) 0.0305(16) -0.0096(13) -0.0002(13) 0.0080(13)
O5 0.0362(19) 0.074(3) 0.0333(19) -0.0168(18) -0.0005(15) 0.0138(19)
O6 0.038(2) 0.119(4) 0.075(3) -0.057(3) -0.022(2) 0.018(3)
O7 0.043(2) 0.066(3) 0.0381(19) 0.0170(18) 0.0088(17) 0.0064(18)
O8 0.044(2) 0.056(2) 0.061(3) -0.012(2) -0.006(2) -0.0055(18)
O9 0.051(3) 0.069(3) 0.078(3) 0.023(3) -0.002(2) -0.010(2)
O10 0.061(3) 0.055(2) 0.062(3) 0.012(2) 0.008(2) 0.000(2)
O11 0.0299(17) 0.056(2) 0.0311(17) 0.0027(15) 0.0016(14) -0.0074(16)
O12 0.0335(17) 0.0343(17) 0.046(2) -0.0144(15) -0.0159(15) 0.0046(14)
O13 0.045(2) 0.0333(17) 0.043(2) -0.0104(15) -0.0061(16) 0.0073(15)
O15 0.0281(15) 0.0315(15) 0.0241(15) 0.0008(12) 0.0001(12) -0.0034(12)
O16 0.0402(18) 0.0336(17) 0.0434(19) -0.0030(15) -0.0137(16) 0.0052(15)
O17 0.064(3) 0.0398(19) 0.042(2) -0.0069(17) -0.0055(18) 0.0092(18)
O18 0.0308(16) 0.0324(16) 0.0234(14) -0.0003(12) -0.0010(12) -0.0047(13)
O19 0.0414(18) 0.0444(19) 0.0224(15) 0.0059(14) 0.0032(14) -0.0079(15)
O20 0.045(2) 0.048(2) 0.043(2) 0.0086(17) 0.0085(17) -0.0167(17)
O21 0.045(2) 0.0390(18) 0.0282(16) -0.0064(14) 0.0017(15) -0.0097(16)
C1 0.029(2) 0.031(2) 0.031(2) -0.0059(18) 0.0026(18) -0.0014(18)
C2 0.027(2) 0.028(2) 0.022(2) -0.0006(17) 0.0018(17) 0.0012(17)
C3 0.0184(19) 0.033(2) 0.030(2) 0.0010(18) 0.0009(16) -0.0042(17)
C4 0.021(2) 0.040(2) 0.026(2) -0.0020(18) 0.0016(17) -0.0020(18)
C5 0.026(2) 0.053(3) 0.030(2) 0.009(2) 0.0009(18) -0.002(2)
C6 0.029(2) 0.051(3) 0.045(3) 0.022(2) -0.001(2) -0.001(2)
C7 0.031(2) 0.034(2) 0.050(3) 0.010(2) 0.002(2) -0.0005(19)
C8 0.023(2) 0.030(2) 0.037(2) -0.0002(18) 0.0053(18) -0.0036(17)
C9 0.027(2) 0.026(2) 0.048(3) -0.009(2) 0.005(2) -0.0062(18)
C10 0.049(3) 0.035(3) 0.052(3) -0.013(2) 0.021(3) -0.004(2)
C11 0.129(7) 0.074(5) 0.097(6) -0.046(5) 0.085(6) -0.055(5)
C12 0.061(4) 0.096(5) 0.033(3) -0.003(3) 0.010(3) -0.012(4)
C13 0.114(7) 0.097(6) 0.073(5) -0.052(5) -0.019(5) 0.061(6)
C14 0.025(2) 0.026(2) 0.027(2) -0.0011(17) 0.0021(17) -0.0006(17)
C15 0.023(2) 0.029(2) 0.027(2) -0.0010(17) 0.0033(17) 0.0005(17)
C16 0.023(2) 0.032(2) 0.029(2) 0.0041(18) 0.0095(17) 0.0024(17)
C17 0.038(3) 0.046(3) 0.030(2) -0.001(2) 0.011(2) 0.004(2)
C18 0.032(3) 0.064(3) 0.044(3) -0.002(3) 0.014(2) 0.018(2)
C19 0.028(2) 0.068(4) 0.046(3) 0.008(3) 0.007(2) 0.010(2)
C20 0.027(2) 0.049(3) 0.041(3) 0.004(2) 0.001(2) 0.001(2)
C21 0.027(2) 0.026(2) 0.034(2) 0.0036(18) 0.0030(18) 0.0033(17)
C22 0.035(3) 0.051(3) 0.047(3) -0.020(2) -0.014(2) 0.014(2)
C23 0.054(3) 0.085(5) 0.033(3) -0.019(3) -0.011(3) 0.020(3)
C24 0.059(4) 0.108(6) 0.039(3) -0.025(3) 0.001(3) 0.011(4)
C25 0.071(4) 0.081(5) 0.058(4) -0.040(4) -0.019(3) 0.021(4)
C26 0.110(7) 0.085(5) 0.046(4) -0.009(4) -0.020(4) 0.018(5)
C27 0.025(2) 0.031(2) 0.025(2) -0.0018(17) -0.0009(17) -0.0030(17)
C28 0.025(2) 0.032(2) 0.024(2) -0.0038(17) -0.0039(17) 0.0009(17)
C29 0.035(2) 0.030(2) 0.022(2) -0.0026(17) 0.0023(18) 0.0036(18)
C30 0.030(2) 0.033(2) 0.026(2) 0.0035(18) 0.0052(18) 0.0002(18)
C31 0.038(2) 0.039(2) 0.022(2) -0.0014(18) 0.0031(19) 0.005(2)
C32 0.038(3) 0.037(3) 0.035(2) 0.008(2) -0.003(2) 0.007(2)
C33 0.051(3) 0.090(5) 0.035(3) 0.022(3) 0.000(3) 0.003(3)
C34 0.057(4) 0.135(8) 0.063(4) 0.055(5) -0.016(4) 0.006(4)
C35 0.045(4) 0.099(6) 0.105(7) 0.063(5) 0.007(4) 0.022(4)
C36 0.046(3) 0.052(3) 0.082(5) 0.020(3) 0.019(3) 0.022(3)
C37 0.043(3) 0.036(3) 0.049(3) 0.003(2) 0.008(2) 0.006(2)
C38 0.033(3) 0.040(3) 0.079(4) -0.024(3) -0.011(3) 0.006(2)
C39 0.033(2) 0.031(2) 0.040(3) -0.012(2) 0.005(2) -0.0023(19)
C40 0.051(3) 0.021(2) 0.045(3) 0.001(2) 0.011(2) 0.003(2)
C41 0.061(4) 0.028(2) 0.047(3) -0.002(2) -0.006(3) 0.007(2)
C42 0.093(5) 0.034(3) 0.068(4) 0.008(3) 0.002(4) 0.012(3)
C43 0.092(6) 0.052(4) 0.067(4) 0.005(3) -0.030(4) 0.008(4)
C44 0.115(6) 0.035(3) 0.052(4) 0.015(3) 0.031(4) 0.013(3)
C45 0.053(3) 0.031(3) 0.063(4) -0.002(2) 0.012(3) -0.001(2)
C46 0.097(5) 0.027(2) 0.041(3) 0.010(2) -0.011(3) 0.013(3)
C47 0.052(4) 0.092(6) 0.092(6) 0.033(5) 0.000(4) -0.028(4)
C48 0.047(4) 0.153(10) 0.108(7) 0.055(7) -0.004(4) -0.010(5)
C49 0.062(4) 0.074(5) 0.108(7) -0.003(5) -0.011(4) -0.030(4)
C50 0.051(4) 0.118(7) 0.102(7) -0.015(6) 0.023(4) -0.019(4)
C51 0.032(2) 0.030(2) 0.025(2) 0.0042(17) 0.0017(18) -0.0010(18)
C52 0.028(2) 0.038(2) 0.031(2) -0.0018(19) -0.0029(19) -0.0016(19)
C53 0.031(2) 0.028(2) 0.035(2) -0.0021(18) 0.0009(19) -0.0024(18)
C54 0.032(2) 0.040(3) 0.047(3) -0.004(2) 0.001(2) -0.004(2)
C55 0.031(3) 0.051(3) 0.059(4) 0.012(3) 0.007(2) 0.004(2)
C56 0.052(3) 0.043(3) 0.050(3) -0.005(3) 0.015(3) 0.007(2)
C57 0.045(3) 0.038(3) 0.043(3) -0.006(2) 0.003(2) 0.003(2)
C58 0.031(2) 0.027(2) 0.033(2) -0.0003(18) 0.0037(19) 0.0015(18)
C59 0.033(2) 0.023(2) 0.040(3) -0.0025(19) -0.010(2) 0.0009(18)
C60 0.037(3) 0.039(3) 0.052(3) -0.015(2) -0.021(2) 0.007(2)
C61 0.037(3) 0.053(3) 0.069(4) -0.025(3) -0.020(3) 0.009(2)
C62 0.046(3) 0.042(3) 0.062(4) -0.010(3) -0.022(3) 0.001(2)
C63 0.058(4) 0.049(3) 0.054(3) -0.010(3) -0.023(3) 0.012(3)
C64 0.040(3) 0.059(3) 0.046(3) -0.025(3) 0.002(2) 0.003(2)
C65 0.036(3) 0.105(5) 0.036(3) -0.030(3) -0.002(2) 0.001(3)
C66 0.042(3) 0.085(5) 0.031(3) -0.004(3) -0.005(2) -0.008(3)
C67 0.034(3) 0.069(4) 0.033(3) 0.002(3) -0.007(2) -0.004(2)
O14 0.0534(17) 0.080(2) 0.0338(15) -0.0037(15) -0.0017(14) -0.0109(16)
C68 0.0531(16) 0.079(2) 0.0333(14) -0.0047(14) -0.0012(13) -0.0116(14)
C69 0.0535(16) 0.079(2) 0.0333(14) -0.0052(14) -0.0006(13) -0.0118(14)
C70 0.0536(16) 0.080(2) 0.0336(14) -0.0051(14) -0.0004(13) -0.0119(15)
C71 0.0542(17) 0.080(2) 0.0342(15) -0.0050(14) 0.0001(13) -0.0117(15)
C72 0.0544(17) 0.080(2) 0.0338(15) -0.0056(14) -0.0001(14) -0.0115(15)
C73 0.0542(17) 0.079(2) 0.0333(15) -0.0052(14) -0.0001(14) -0.0113(15)
C74 0.0539(17) 0.079(2) 0.0332(15) -0.0052(14) -0.0004(14) -0.0113(15)
O14X 0.0534(17) 0.080(2) 0.0338(15) -0.0037(15) -0.0017(14) -0.0109(16)
C68X 0.0531(16) 0.079(2) 0.0333(14) -0.0047(14) -0.0012(13) -0.0116(14)
C69X 0.0539(17) 0.080(2) 0.0337(14) -0.0051(14) -0.0006(13) -0.0116(15)
C70X 0.0537(17) 0.079(2) 0.0334(14) -0.0051(14) -0.0007(13) -0.0116(15)
C71X 0.0539(17) 0.079(2) 0.0335(15) -0.0051(15) -0.0004(14) -0.0113(15)
C72X 0.0542(17) 0.079(2) 0.0335(15) -0.0053(15) -0.0002(14) -0.0113(16)
C73X 0.0542(17) 0.080(2) 0.0339(15) -0.0052(15) -0.0002(14) -0.0115(16)
C74X 0.0542(17) 0.080(2) 0.0340(15) -0.0051(15) -0.0003(14) -0.0116(15)
C75 0.0208(19) 0.027(2) 0.032(2) -0.0023(17) 0.0000(17) -0.0063(16)
C76 0.023(2) 0.030(2) 0.0212(19) -0.0028(17) 0.0012(16) -0.0069(17)
C77 0.0191(19) 0.037(2) 0.023(2) -0.0062(18) 0.0010(16) -0.0090(17)
C78 0.029(2) 0.038(2) 0.026(2) -0.0034(18) -0.0004(18) -0.0059(18)
C79 0.036(2) 0.047(3) 0.021(2) -0.006(2) -0.0014(18) -0.010(2)
C80 0.040(3) 0.048(3) 0.030(2) -0.016(2) 0.005(2) -0.003(2)
C81 0.032(2) 0.038(3) 0.039(3) -0.010(2) 0.001(2) -0.001(2)
C82 0.022(2) 0.040(2) 0.025(2) -0.0055(18) -0.0001(17) -0.0052(18)
C83 0.035(2) 0.031(2) 0.037(3) -0.005(2) 0.000(2) 0.0010(19)
C84 0.046(3) 0.033(3) 0.057(3) 0.000(2) -0.021(3) 0.004(2)
C85 0.081(5) 0.045(3) 0.074(4) -0.007(3) -0.052(4) 0.005(3)
C86 0.072(4) 0.039(3) 0.051(3) 0.004(3) -0.018(3) -0.005(3)
C87 0.048(4) 0.082(5) 0.090(5) 0.017(4) -0.005(4) 0.022(3)
C88 0.027(2) 0.029(2) 0.0206(19) -0.0036(16) 0.0012(16) -0.0059(17)
C89 0.024(2) 0.030(2) 0.0192(19) -0.0012(16) 0.0001(16) -0.0065(17)
C90 0.024(2) 0.031(2) 0.022(2) -0.0065(17) 0.0024(16) -0.0091(17)
C91 0.024(2) 0.039(2) 0.025(2) -0.0025(18) -0.0002(17) -0.0078(18)
C92 0.027(2) 0.042(3) 0.037(3) -0.007(2) -0.002(2) -0.005(2)
C93 0.023(2) 0.042(3) 0.042(3) -0.008(2) 0.006(2) -0.0061(19)
C94 0.029(2) 0.037(2) 0.032(2) -0.0090(19) 0.0087(19) -0.0084(19)
C95 0.028(2) 0.033(2) 0.0213(19) -0.0053(17) 0.0020(17) -0.0093(18)
C96 0.036(2) 0.033(2) 0.024(2) 0.0002(18) 0.0070(19) -0.005(2)
C97 0.050(3) 0.065(4) 0.033(3) 0.020(3) 0.003(2) 0.009(3)
C98 0.062(4) 0.110(6) 0.032(3) 0.015(3) -0.007(3) -0.001(4)
C99 0.060(4) 0.061(4) 0.076(5) 0.020(3) 0.015(3) 0.010(3)
C100 0.067(4) 0.084(5) 0.042(3) 0.029(3) 0.015(3) 0.012(4)
C101 0.0187(19) 0.031(2) 0.028(2) -0.0011(17) -0.0002(16) -0.0031(16)
C102 0.024(2) 0.033(2) 0.023(2) 0.0038(17) 0.0037(17) -0.0015(17)
C103 0.025(2) 0.031(2) 0.0205(19) 0.0011(17) 0.0018(16) -0.0019(17)
C104 0.024(2) 0.027(2) 0.023(2) -0.0012(16) 0.0009(16) -0.0071(16)
C105 0.037(2) 0.034(2) 0.025(2) 0.0012(18) 0.0005(19) 0.000(2)
C106 0.033(2) 0.042(3) 0.022(2) -0.0001(18) -0.0023(18) 0.005(2)
C107 0.035(2) 0.045(3) 0.026(2) 0.0004(19) 0.0030(19) 0.004(2)
C108 0.042(3) 0.058(3) 0.028(2) 0.001(2) 0.012(2) 0.003(2)
C109 0.045(3) 0.079(4) 0.027(2) 0.003(3) 0.009(2) 0.011(3)
C110 0.052(3) 0.065(4) 0.039(3) -0.010(3) 0.003(3) 0.022(3)
C111 0.049(3) 0.046(3) 0.025(2) -0.006(2) -0.001(2) 0.007(2)

loop_
_atom_type_symbol
_atom_type_description
_atom_type_scat_dispersion_real
_atom_type_scat_dispersion_imag
_atom_type_scat_source
C C 0.0181 0.0091 'International Tables Vol C Tables 4.2.6.8 and 6.1.1.4'
H H 0.0000 0.0000 'International Tables Vol C Tables 4.2.6.8 and 6.1.1.4'
F F 0.0727 0.0534 'International Tables Vol C Tables 4.2.6.8 and 6.1.1.4'
N N 0.0311 0.0180 'International Tables Vol C Tables 4.2.6.8 and 6.1.1.4'
O O 0.0492 0.0322 'International Tables Vol C Tables 4.2.6.8 and 6.1.1.4'

loop_
_geom_angle_atom_site_label_1
_geom_angle_atom_site_label_2
_geom_angle_atom_site_label_3
_geom_angle
_geom_angle_site_symmetry_1
_geom_angle_site_symmetry_3
_geom_angle_publ_flag
C1 N1 C9 125.6(4) . . ?
C1 N1 C8 110.1(4) . . ?
C9 N1 C8 124.2(4) . . ?
C14 N2 C22 127.2(4) . . ?
C14 N2 C21 109.3(4) . . ?
C22 N2 C21 123.0(4) . . ?
C45 N3 C38 110.4(5) . . ?
C45 N3 C46 122.8(5) . . ?
C38 N3 C46 126.7(5) . . ?
C59 N4 C51 126.9(4) . . ?
C59 N4 C58 123.7(4) . . ?
C51 N4 C58 109.2(4) . . ?
C88 N5 C96 125.9(4) . . ?
C88 N5 C95 110.5(3) . . ?
C96 N5 C95 123.4(4) . . ?
C75 N6 C83 125.8(4) . . ?
C75 N6 C82 110.3(4) . . ?
C83 N6 C82 123.9(4) . . ?
C9 O2 C10 121.9(4) . . ?
C22 O5 C23 121.2(4) . . ?
C46 O9 C47 115.7(6) . . ?
C59 O12 C60 120.5(4) . . ?
C83 O16 C84 120.7(4) . . ?
C96 O19 C97 120.7(4) . . ?
O1 C1 N1 125.6(4) . . ?
O1 C1 C2 126.5(4) . . ?
N1 C1 C2 108.0(4) . . ?
C3 C2 C1 102.6(3) . . ?
C3 C2 C27 112.2(4) . . ?
C1 C2 C27 108.7(4) . . ?
C3 C2 C15 113.5(4) . . ?
C1 C2 C15 108.6(3) . . ?
C27 C2 C15 110.9(3) . . ?
C4 C3 C8 120.0(4) . . ?
C4 C3 C2 129.8(4) . . ?
C8 C3 C2 110.2(4) . . ?
C3 C4 C5 117.7(4) . . ?
C3 C4 H4 121.2 . . ?
C5 C4 H4 121.2 . . ?
F1X C5 C6 113.6(7) . . ?
F1X C5 C4 124.3(7) . . ?
C6 C5 C4 121.9(5) . . ?
C6 C5 H5A 119.0 . . ?
C4 C5 H5A 119.0 . . ?
C5 C6 C7 121.1(5) . . ?
C5 C6 H6 119.5 . . ?
C7 C6 H6 119.5 . . ?
C8 C7 C6 117.1(5) . . ?
C8 C7 H7 121.4 . . ?
C6 C7 H7 121.4 . . ?
C7 C8 C3 122.2(5) . . ?
C7 C8 N1 128.7(4) . . ?
C3 C8 N1 109.1(4) . . ?
O3 C9 O2 128.8(4) . . ?
O3 C9 N1 121.7(5) . . ?
O2 C9 N1 109.5(4) . . ?
O2 C10 C12 107.0(5) . . ?
O2 C10 C13 112.1(5) . . ?
C12 C10 C13 111.9(6) . . ?
O2 C10 C11 101.2(4) . . ?
C12 C10 C11 110.9(7) . . ?
C13 C10 C11 113.2(7) . . ?
C10 C11 H11A 109.5 . . ?
C10 C11 H11B 109.5 . . ?
H11A C11 H11B 109.5 . . ?
C10 C11 H11C 109.5 . . ?
H11A C11 H11C 109.5 . . ?
H11B C11 H11C 109.5 . . ?
C10 C12 H12A 109.5 . . ?
C10 C12 H12B 109.5 . . ?
H12A C12 H12B 109.5 . . ?
C10 C12 H12C 109.5 . . ?
H12A C12 H12C 109.5 . . ?
H12B C12 H12C 109.5 . . ?
C10 C13 H13A 109.5 . . ?
C10 C13 H13B 109.5 . . ?
H13A C13 H13B 109.5 . . ?
C10 C13 H13C 109.5 . . ?
H13A C13 H13C 109.5 . . ?
H13B C13 H13C 109.5 . . ?
O4 C14 N2 125.8(4) . . ?
O4 C14 C15 125.3(4) . . ?
N2 C14 C15 108.9(4) . . ?
C16 C15 C14 101.6(3) . . ?
C16 C15 C30 112.2(4) . . ?
C14 C15 C30 109.5(4) . . ?
C16 C15 C2 112.8(4) . . ?
C14 C15 C2 108.9(3) . . ?
C30 C15 C2 111.4(4) . . ?
C21 C16 C17 120.3(4) . . ?
C21 C16 C15 110.5(4) . . ?
C17 C16 C15 129.1(4) . . ?
C18 C17 C16 117.2(5) . . ?
C18 C17 H17 121.4 . . ?
C16 C17 H17 121.4 . . ?
C17 C18 C19 122.9(5) . . ?
C17 C18 F1 114.7(5) . . ?
C19 C18 F1 122.3(5) . . ?
C17 C18 H18A 118.5 . . ?
C19 C18 H18A 118.5 . . ?
C18 C19 C20 120.4(5) . . ?
C18 C19 H19 119.8 . . ?
C20 C19 H19 119.8 . . ?
C19 C20 C21 116.9(5) . . ?
C19 C20 H20 121.6 . . ?
C21 C20 H20 121.6 . . ?
C16 C21 C20 122.2(4) . . ?
C16 C21 N2 109.3(4) . . ?
C20 C21 N2 128.5(5) . . ?
O6 C22 O5 127.6(5) . . ?
O6 C22 N2 122.0(5) . . ?
O5 C22 N2 110.4(4) . . ?
O5 C23 C24 102.5(4) . . ?
O5 C23 C26 107.2(5) . . ?
C24 C23 C26 112.5(7) . . ?
O5 C23 C25 108.7(6) . . ?
C24 C23 C25 111.7(6) . . ?
C26 C23 C25 113.4(6) . . ?
C23 C24 H24A 109.5 . . ?
C23 C24 H24B 109.5 . . ?
H24A C24 H24B 109.5 . . ?
C23 C24 H24C 109.5 . . ?
H24A C24 H24C 109.5 . . ?
H24B C24 H24C 109.5 . . ?
C23 C25 H25A 109.5 . . ?
C23 C25 H25B 109.5 . . ?
H25A C25 H25B 109.5 . . ?
C23 C25 H25C 109.5 . . ?
H25A C25 H25C 109.5 . . ?
H25B C25 H25C 109.5 . . ?
C23 C26 H26A 109.5 . . ?
C23 C26 H26B 109.5 . . ?
H26A C26 H26B 109.5 . . ?
C23 C26 H26C 109.5 . . ?
H26A C26 H26C 109.5 . . ?
H26B C26 H26C 109.5 . . ?
C28 C27 C2 113.8(4) . . ?
C28 C27 H27A 108.8 . . ?
C2 C27 H27A 108.8 . . ?
C28 C27 H27B 108.8 . . ?
C2 C27 H27B 108.8 . . ?
H27A C27 H27B 107.7 . . ?
C29 C28 C27 124.4(4) . . ?
C29 C28 H28 117.8 . . ?
C27 C28 H28 117.8 . . ?
C28 C29 C31 122.1(4) . . ?
C28 C29 C30 122.7(4) . . ?
C31 C29 C30 114.9(4) . . ?
C29 C30 C15 114.2(4) . . ?
C29 C30 H30A 108.7 . . ?
C15 C30 H30A 108.7 . . ?
C29 C30 H30B 108.7 . . ?
C15 C30 H30B 108.7 . . ?
H30A C30 H30B 107.6 . . ?
O7 C31 C29 120.6(4) . . ?
O7 C31 C32 120.0(4) . . ?
C29 C31 C32 119.3(4) . . ?
C37 C32 C33 120.3(5) . . ?
C37 C32 C31 120.2(5) . . ?
C33 C32 C31 119.3(5) . . ?
C32 C33 C34 119.9(7) . . ?
C32 C33 H33 120.0 . . ?
C34 C33 H33 120.0 . . ?
C35 C34 C33 118.7(7) . . ?
C35 C34 H34 120.7 . . ?
C33 C34 H34 120.7 . . ?
C36 C35 C34 121.9(6) . . ?
C36 C35 H35 119.1 . . ?
C34 C35 H35 119.1 . . ?
C35 C36 C37 118.9(7) . . ?
C35 C36 H36 120.5 . . ?
C37 C36 H36 120.5 . . ?
C32 C37 C36 120.1(6) . . ?
C32 C37 H37 119.9 . . ?
C36 C37 H37 119.9 . . ?
O8 C38 N3 127.0(6) . . ?
O8 C38 C39 124.4(6) . . ?
N3 C38 C39 108.6(5) . . ?
C40 C39 C64 110.7(4) . . ?
C40 C39 C38 99.5(4) . . ?
C64 C39 C38 111.8(4) . . ?
C40 C39 C52 113.4(4) . . ?
C64 C39 C52 111.8(4) . . ?
C38 C39 C52 109.1(4) . . ?
C41 C40 C45 117.6(5) . . ?
C41 C40 C39 130.0(5) . . ?
C45 C40 C39 112.3(5) . . ?
C40 C41 C42 121.0(6) . . ?
C40 C41 H41 119.5 . . ?
C42 C41 H41 119.5 . . ?
F2X C42 C43 111.2(9) . . ?
F2X C42 C41 128.1(9) . . ?
C43 C42 C41 120.7(8) . . ?
C43 C42 H42A 119.7 . . ?
C41 C42 H42A 119.7 . . ?
C44 C43 C42 121.1(7) . . ?
C44 C43 H43 119.5 . . ?
C42 C43 H43 119.5 . . ?
C43 C44 C45 119.6(7) . . ?
C43 C44 H44 120.2 . . ?
C45 C44 H44 120.2 . . ?
C40 C45 N3 108.7(5) . . ?
C40 C45 C44 119.9(6) . . ?
N3 C45 C44 131.4(6) . . ?
O10 C46 O9 135.2(8) . . ?
O10 C46 N3 118.0(6) . . ?
O9 C46 N3 106.8(5) . . ?
C50 C47 C48 110.4(9) . . ?
C50 C47 C49 112.8(8) . . ?
C48 C47 C49 112.4(9) . . ?
C50 C47 O9 110.8(7) . . ?
C48 C47 O9 100.4(6) . . ?
C49 C47 O9 109.4(7) . . ?
C47 C48 H48A 109.5 . . ?
C47 C48 H48B 109.5 . . ?
H48A C48 H48B 109.5 . . ?
C47 C48 H48C 109.5 . . ?
H48A C48 H48C 109.5 . . ?
H48B C48 H48C 109.5 . . ?
C47 C49 H49A 109.5 . . ?
C47 C49 H49B 109.5 . . ?
H49A C49 H49B 109.5 . . ?
C47 C49 H49C 109.5 . . ?
H49A C49 H49C 109.5 . . ?
H49B C49 H49C 109.5 . . ?
C47 C50 H50A 109.5 . . ?
C47 C50 H50B 109.5 . . ?
H50A C50 H50B 109.5 . . ?
C47 C50 H50C 109.5 . . ?
H50A C50 H50C 109.5 . . ?
H50B C50 H50C 109.5 . . ?
O11 C51 N4 126.0(4) . . ?
O11 C51 C52 126.3(4) . . ?
N4 C51 C52 107.7(4) . . ?
C53 C52 C51 102.5(4) . . ?
C53 C52 C67 110.6(4) . . ?
C51 C52 C67 110.9(4) . . ?
C53 C52 C39 113.8(4) . . ?
C51 C52 C39 107.6(4) . . ?
C67 C52 C39 111.1(4) . . ?
C54 C53 C58 120.8(5) . . ?
C54 C53 C52 129.3(5) . . ?
C58 C53 C52 109.6(4) . . ?
C53 C54 C55 117.4(5) . . ?
C53 C54 H54 121.3 . . ?
C55 C54 H54 121.3 . . ?
F2 C55 C56 119.6(6) . . ?
F2 C55 C54 117.9(6) . . ?
C56 C55 C54 122.4(5) . . ?
C56 C55 H55A 118.8 . . ?
C54 C55 H55A 118.8 . . ?
C55 C56 C57 121.1(5) . . ?
C55 C56 H56 119.5 . . ?
C57 C56 H56 119.5 . . ?
C56 C57 C58 117.1(5) . . ?
C56 C57 H57 121.4 . . ?
C58 C57 H57 121.4 . . ?
C53 C58 C57 121.2(5) . . ?
C53 C58 N4 109.9(4) . . ?
C57 C58 N4 128.8(4) . . ?
O13 C59 O12 127.7(4) . . ?
O13 C59 N4 122.2(4) . . ?
O12 C59 N4 110.1(4) . . ?
O12 C60 C61 100.4(4) . . ?
O12 C60 C62 110.3(4) . . ?
C61 C60 C62 111.5(5) . . ?
O12 C60 C63 110.3(5) . . ?
C61 C60 C63 111.4(5) . . ?
C62 C60 C63 112.3(5) . . ?
C60 C61 H61A 109.5 . . ?
C60 C61 H61B 109.5 . . ?
H61A C61 H61B 109.5 . . ?
C60 C61 H61C 109.5 . . ?
H61A C61 H61C 109.5 . . ?
H61B C61 H61C 109.5 . . ?
C60 C62 H62A 109.5 . . ?
C60 C62 H62B 109.5 . . ?
H62A C62 H62B 109.5 . . ?
C60 C62 H62C 109.5 . . ?
H62A C62 H62C 109.5 . . ?
H62B C62 H62C 109.5 . . ?
C60 C63 H63A 109.5 . . ?
C60 C63 H63B 109.5 . . ?
H63A C63 H63B 109.5 . . ?
C60 C63 H63C 109.5 . . ?
H63A C63 H63C 109.5 . . ?
H63B C63 H63C 109.5 . . ?
C65 C64 C39 114.2(5) . . ?
C65 C64 H64A 108.7 . . ?
C39 C64 H64A 108.7 . . ?
C65 C64 H64B 108.7 . . ?
C39 C64 H64B 108.7 . . ?
H64A C64 H64B 107.6 . . ?
C66 C65 C64 125.0(5) . . ?
C66 C65 C68X 110.9(9) . . ?
C64 C65 C68X 119.7(7) . . ?
C66 C65 H65A 117.5 . . ?
C64 C65 H65A 117.5 . . ?
C65 C66 C68 118.2(7) . . ?
C65 C66 C67 123.6(5) . . ?
C68 C66 C67 117.2(6) . . ?
C65 C66 H66A 118.2 . . ?
C67 C66 H66A 118.2 . . ?
C66 C67 C52 114.0(5) . . ?
C66 C67 H67A 108.7 . . ?
C52 C67 H67A 108.7 . . ?
C66 C67 H67B 108.7 . . ?
C52 C67 H67B 108.7 . . ?
H67A C67 H67B 107.6 . . ?
O14 C68 C66 118.7(7) . . ?
O14 C68 C69 120.1(7) . . ?
C66 C68 C69 121.0(8) . . ?
C70 C69 C74 120.0(8) . . ?
C70 C69 C68 122.5(7) . . ?
C74 C69 C68 117.4(8) . . ?
C69 C70 C71 120.1(8) . . ?
C69 C70 H70 119.9 . . ?
C71 C70 H70 119.9 . . ?
C70 C71 C72 121.0(9) . . ?
C70 C71 H71 119.5 . . ?
C72 C71 H71 119.5 . . ?
C73 C72 C71 118.2(10) . . ?
C73 C72 H72 120.9 . . ?
C71 C72 H72 120.9 . . ?
C72 C73 C74 120.5(9) . . ?
C72 C73 H73 119.8 . . ?
C74 C73 H73 119.8 . . ?
C69 C74 C73 120.0(8) . . ?
C69 C74 H74 120.0 . . ?
C73 C74 H74 120.0 . . ?
O14X C68X C65 114.9(11) . . ?
O14X C68X C69X 119.1(11) . . ?
C65 C68X C69X 125.8(11) . . ?
C70X C69X C74X 120.9(10) . . ?
C70X C69X C68X 121.0(11) . . ?
C74X C69X C68X 116.7(10) . . ?
C69X C70X C71X 119.3(11) . . ?
C69X C70X H70X 120.3 . . ?
C71X C70X H70X 120.3 . . ?
C70X C71X C72X 120.0(11) . . ?
C70X C71X H71X 120.0 . . ?
C72X C71X H71X 120.0 . . ?
C73X C72X C71X 119.5(13) . . ?
C73X C72X H72X 120.2 . . ?
C71X C72X H72X 120.2 . . ?
C72X C73X C74X 118.2(13) . . ?
C72X C73X H73X 120.9 . . ?
C74X C73X H73X 120.9 . . ?
C69X C74X C73X 119.0(11) . . ?
C69X C74X H74X 120.5 . . ?
C73X C74X H74X 120.5 . . ?
O15 C75 N6 126.7(4) . . ?
O15 C75 C76 125.7(4) . . ?
N6 C75 C76 107.7(4) . . ?
C77 C76 C101 112.6(3) . . ?
C77 C76 C75 102.0(4) . . ?
C101 C76 C75 111.6(3) . . ?
C77 C76 C89 112.5(3) . . ?
C101 C76 C89 111.6(3) . . ?
C75 C76 C89 105.9(3) . . ?
C82 C77 C78 120.2(4) . . ?
C82 C77 C76 110.4(4) . . ?
C78 C77 C76 129.4(4) . . ?
C79 C78 C77 118.0(4) . . ?
C79 C78 H78 121.0 . . ?
C77 C78 H78 121.0 . . ?
F3X C79 C78 120.4(6) . . ?
F3X C79 C80 118.2(5) . . ?
C78 C79 C80 121.5(4) . . ?
C78 C79 H79A 119.3 . . ?
C80 C79 H79A 119.3 . . ?
C81 C80 C79 120.7(4) . . ?
C81 C80 H80 119.6 . . ?
C79 C80 H80 119.6 . . ?
C80 C81 C82 117.6(5) . . ?
C80 C81 H81 121.2 . . ?
C82 C81 H81 121.2 . . ?
C77 C82 C81 122.0(4) . . ?
C77 C82 N6 109.2(4) . . ?
C81 C82 N6 128.8(5) . . ?
O17 C83 O16 128.3(5) . . ?
O17 C83 N6 121.5(5) . . ?
O16 C83 N6 110.1(4) . . ?
C85 C84 O16 101.5(4) . . ?
C85 C84 C87 111.8(6) . . ?
O16 C84 C87 108.7(5) . . ?
C85 C84 C86 111.5(6) . . ?
O16 C84 C86 111.0(4) . . ?
C87 C84 C86 111.8(6) . . ?
C84 C85 H85A 109.5 . . ?
C84 C85 H85B 109.5 . . ?
H85A C85 H85B 109.5 . . ?
C84 C85 H85C 109.5 . . ?
H85A C85 H85C 109.5 . . ?
H85B C85 H85C 109.5 . . ?
C84 C86 H86A 109.5 . . ?
C84 C86 H86B 109.5 . . ?
H86A C86 H86B 109.5 . . ?
C84 C86 H86C 109.5 . . ?
H86A C86 H86C 109.5 . . ?
H86B C86 H86C 109.5 . . ?
C84 C87 H87A 109.5 . . ?
C84 C87 H87B 109.5 . . ?
H87A C87 H87B 109.5 . . ?
C84 C87 H87C 109.5 . . ?
H87A C87 H87C 109.5 . . ?
H87B C87 H87C 109.5 . . ?
O18 C88 N5 126.1(4) . . ?
O18 C88 C89 126.1(4) . . ?
N5 C88 C89 107.9(4) . . ?
C90 C89 C104 109.8(3) . . ?
C90 C89 C88 102.2(3) . . ?
C104 C89 C88 111.5(3) . . ?
C90 C89 C76 114.1(4) . . ?
C104 C89 C76 111.4(3) . . ?
C88 C89 C76 107.5(3) . . ?
C91 C90 C95 120.1(4) . . ?
C91 C90 C89 129.9(4) . . ?
C95 C90 C89 109.8(4) . . ?
C90 C91 C92 118.0(4) . . ?
C90 C91 H91 121.0 . . ?
C92 C91 H91 121.0 . . ?
F3 C92 C93 120.0(5) . . ?
F3 C92 C91 117.9(5) . . ?
C93 C92 C91 122.1(5) . . ?
C93 C92 H92A 118.9 . . ?
C91 C92 H92A 118.9 . . ?
C94 C93 C92 119.9(4) . . ?
C94 C93 H93 120.1 . . ?
C92 C93 H93 120.1 . . ?
C93 C94 C95 118.6(4) . . ?
C93 C94 H94 120.7 . . ?
C95 C94 H94 120.7 . . ?
C94 C95 C90 121.3(4) . . ?
C94 C95 N5 129.4(4) . . ?
C90 C95 N5 109.3(4) . . ?
O20 C96 O19 129.7(4) . . ?
O20 C96 N5 120.9(4) . . ?
O19 C96 N5 109.4(4) . . ?
O19 C97 C99 106.9(5) . . ?
O19 C97 C100 111.4(5) . . ?
C99 C97 C100 114.0(6) . . ?
O19 C97 C98 99.9(5) . . ?
C99 C97 C98 112.1(6) . . ?
C100 C97 C98 111.6(6) . . ?
C97 C98 H98A 109.5 . . ?
C97 C98 H98B 109.5 . . ?
H98A C98 H98B 109.5 . . ?
C97 C98 H98C 109.5 . . ?
H98A C98 H98C 109.5 . . ?
H98B C98 H98C 109.5 . . ?
C97 C99 H99A 109.5 . . ?
C97 C99 H99B 109.5 . . ?
H99A C99 H99B 109.5 . . ?
C97 C99 H99C 109.5 . . ?
H99A C99 H99C 109.5 . . ?
H99B C99 H99C 109.5 . . ?
C97 C100 H10A 109.5 . . ?
C97 C100 H10B 109.5 . . ?
H10A C100 H10B 109.5 . . ?
C97 C100 H10C 109.5 . . ?
H10A C100 H10C 109.5 . . ?
H10B C100 H10C 109.5 . . ?
C102 C101 C76 114.7(4) . . ?
C102 C101 H10D 108.6 . . ?
C76 C101 H10D 108.6 . . ?
C102 C101 H10E 108.6 . . ?
C76 C101 H10E 108.6 . . ?
H10D C101 H10E 107.6 . . ?
C103 C102 C101 123.7(4) . . ?
C103 C102 H102 118.1 . . ?
C101 C102 H102 118.1 . . ?
C102 C103 C105 123.0(4) . . ?
C102 C103 C104 123.0(4) . . ?
C105 C103 C104 114.0(4) . . ?
C103 C104 C89 115.3(3) . . ?
C103 C104 H10F 108.5 . . ?
C89 C104 H10F 108.5 . . ?
C103 C104 H10G 108.5 . . ?
C89 C104 H10G 108.5 . . ?
H10F C104 H10G 107.5 . . ?
O21 C105 C103 121.3(4) . . ?
O21 C105 C106 119.3(4) . . ?
C103 C105 C106 119.3(4) . . ?
C111 C106 C107 120.0(5) . . ?
C111 C106 C105 118.1(5) . . ?
C107 C106 C105 121.8(4) . . ?
C108 C107 C106 119.8(5) . . ?
C108 C107 H107 120.1 . . ?
C106 C107 H107 120.1 . . ?
C109 C108 C107 119.4(5) . . ?
C109 C108 H108 120.3 . . ?
C107 C108 H108 120.3 . . ?
C110 C109 C108 121.0(5) . . ?
C110 C109 H109 119.5 . . ?
C108 C109 H109 119.5 . . ?
C109 C110 C111 119.9(5) . . ?
C109 C110 H110 120.0 . . ?
C111 C110 H110 120.0 . . ?
C110 C111 C106 119.8(5) . . ?
C110 C111 H111 120.1 . . ?
C106 C111 H111 120.1 . . ?

loop_
_geom_bond_atom_site_label_1
_geom_bond_atom_site_label_2
_geom_bond_distance
_geom_bond_site_symmetry_2
_geom_bond_publ_flag
F1 C18 1.390(7) . ?
F1X C5 1.265(12) . ?
F2 C55 1.313(7) . ?
F2X C42 1.178(14) . ?
F3 C92 1.293(8) . ?
F3X C79 1.306(9) . ?
N1 C1 1.407(6) . ?
N1 C9 1.414(6) . ?
N1 C8 1.427(6) . ?
N2 C14 1.398(6) . ?
N2 C22 1.415(6) . ?
N2 C21 1.430(6) . ?
N3 C45 1.388(9) . ?
N3 C38 1.415(9) . ?
N3 C46 1.495(9) . ?
N4 C59 1.403(6) . ?
N4 C51 1.410(6) . ?
N4 C58 1.430(6) . ?
N5 C88 1.398(6) . ?
N5 C96 1.419(6) . ?
N5 C95 1.424(6) . ?
N6 C75 1.408(6) . ?
N6 C83 1.413(6) . ?
N6 C82 1.419(6) . ?
O1 C1 1.199(6) . ?
O2 C9 1.312(6) . ?
O2 C10 1.489(6) . ?
O3 C9 1.197(6) . ?
O4 C14 1.215(5) . ?
O5 C22 1.314(7) . ?
O5 C23 1.498(6) . ?
O6 C22 1.191(7) . ?
O7 C31 1.228(6) . ?
O8 C38 1.191(7) . ?
O9 C46 1.243(8) . ?
O9 C47 1.506(8) . ?
O10 C46 1.178(7) . ?
O11 C51 1.194(6) . ?
O12 C59 1.322(6) . ?
O12 C60 1.487(6) . ?
O13 C59 1.201(6) . ?
O15 C75 1.195(5) . ?
O16 C83 1.304(6) . ?
O16 C84 1.495(6) . ?
O17 C83 1.209(6) . ?
O18 C88 1.200(6) . ?
O19 C96 1.302(6) . ?
O19 C97 1.498(6) . ?
O20 C96 1.202(6) . ?
O21 C105 1.218(6) . ?
C1 C2 1.534(6) . ?
C2 C3 1.499(6) . ?
C2 C27 1.545(6) . ?
C2 C15 1.571(6) . ?
C3 C4 1.380(6) . ?
C3 C8 1.394(7) . ?
C4 C5 1.390(7) . ?
C4 H4 0.9500 . ?
C5 C6 1.370(8) . ?
C5 H5A 0.9500 . ?
C6 C7 1.384(8) . ?
C6 H6 0.9500 . ?
C7 C8 1.382(7) . ?
C7 H7 0.9500 . ?
C10 C12 1.493(9) . ?
C10 C13 1.502(10) . ?
C10 C11 1.514(9) . ?
C11 H11A 0.9800 . ?
C11 H11B 0.9800 . ?
C11 H11C 0.9800 . ?
C12 H12A 0.9800 . ?
C12 H12B 0.9800 . ?
C12 H12C 0.9800 . ?
C13 H13A 0.9800 . ?
C13 H13B 0.9800 . ?
C13 H13C 0.9800 . ?
C14 C15 1.524(6) . ?
C15 C16 1.508(6) . ?
C15 C30 1.539(6) . ?
C16 C21 1.377(7) . ?
C16 C17 1.392(7) . ?
C17 C18 1.372(8) . ?
C17 H17 0.9500 . ?
C18 C19 1.372(9) . ?
C18 H18A 0.9500 . ?
C19 C20 1.390(8) . ?
C19 H19 0.9500 . ?
C20 C21 1.392(7) . ?
C20 H20 0.9500 . ?
C23 C24 1.499(9) . ?
C23 C26 1.522(11) . ?
C23 C25 1.537(11) . ?
C24 H24A 0.9800 . ?
C24 H24B 0.9800 . ?
C24 H24C 0.9800 . ?
C25 H25A 0.9800 . ?
C25 H25B 0.9800 . ?
C25 H25C 0.9800 . ?
C26 H26A 0.9800 . ?
C26 H26B 0.9800 . ?
C26 H26C 0.9800 . ?
C27 C28 1.493(6) . ?
C27 H27A 0.9900 . ?
C27 H27B 0.9900 . ?
C28 C29 1.328(7) . ?
C28 H28 0.9500 . ?
C29 C31 1.483(6) . ?
C29 C30 1.492(6) . ?
C30 H30A 0.9900 . ?
C30 H30B 0.9900 . ?
C31 C32 1.502(7) . ?
C32 C37 1.381(8) . ?
C32 C33 1.381(8) . ?
C33 C34 1.398(10) . ?
C33 H33 0.9500 . ?
C34 C35 1.383(13) . ?
C34 H34 0.9500 . ?
C35 C36 1.371(12) . ?
C35 H35 0.9500 . ?
C36 C37 1.395(8) . ?
C36 H36 0.9500 . ?
C37 H37 0.9500 . ?
C38 C39 1.546(7) . ?
C39 C40 1.505(8) . ?
C39 C64 1.535(7) . ?
C39 C52 1.580(7) . ?
C40 C41 1.383(8) . ?
C40 C45 1.388(8) . ?
C41 C42 1.395(9) . ?
C41 H41 0.9500 . ?
C42 C43 1.343(12) . ?
C42 H42A 0.9500 . ?
C43 C44 1.338(12) . ?
C43 H43 0.9500 . ?
C44 C45 1.440(10) . ?
C44 H44 0.9500 . ?
C47 C50 1.477(13) . ?
C47 C48 1.502(12) . ?
C47 C49 1.504(12) . ?
C48 H48A 0.9800 . ?
C48 H48B 0.9800 . ?
C48 H48C 0.9800 . ?
C49 H49A 0.9800 . ?
C49 H49B 0.9800 . ?
C49 H49C 0.9800 . ?
C50 H50A 0.9800 . ?
C50 H50B 0.9800 . ?
C50 H50C 0.9800 . ?
C51 C52 1.535(6) . ?
C52 C53 1.510(7) . ?
C52 C67 1.536(7) . ?
C53 C54 1.371(7) . ?
C53 C58 1.383(7) . ?
C54 C55 1.378(8) . ?
C54 H54 0.9500 . ?
C55 C56 1.355(9) . ?
C55 H55A 0.9500 . ?
C56 C57 1.382(8) . ?
C56 H56 0.9500 . ?
C57 C58 1.387(7) . ?
C57 H57 0.9500 . ?
C60 C61 1.507(8) . ?
C60 C62 1.520(8) . ?
C60 C63 1.520(9) . ?
C61 H61A 0.9800 . ?
C61 H61B 0.9800 . ?
C61 H61C 0.9800 . ?
C62 H62A 0.9800 . ?
C62 H62B 0.9800 . ?
C62 H62C 0.9800 . ?
C63 H63A 0.9800 . ?
C63 H63B 0.9800 . ?
C63 H63C 0.9800 . ?
C64 C65 1.487(9) . ?
C64 H64A 0.9900 . ?
C64 H64B 0.9900 . ?
C65 C66 1.284(10) . ?
C65 C68X 1.499(15) . ?
C65 H65A 0.9500 . ?
C66 C68 1.468(10) . ?
C66 C67 1.505(9) . ?
C66 H66A 0.9500 . ?
C67 H67A 0.9900 . ?
C67 H67B 0.9900 . ?
O14 C68 1.215(11) . ?
C68 C69 1.514(11) . ?
C69 C70 1.363(12) . ?
C69 C74 1.363(12) . ?
C70 C71 1.370(12) . ?
C70 H70 0.9500 . ?
C71 C72 1.393(12) . ?
C71 H71 0.9500 . ?
C72 C73 1.367(12) . ?
C72 H72 0.9500 . ?
C73 C74 1.397(13) . ?
C73 H73 0.9500 . ?
C74 H74 0.9500 . ?
O14X C68X 1.215(12) . ?
C68X C69X 1.515(13) . ?
C69X C70X 1.365(14) . ?
C69X C74X 1.367(13) . ?
C70X C71X 1.370(13) . ?
C70X H70X 0.9500 . ?
C71X C72X 1.392(13) . ?
C71X H71X 0.9500 . ?
C72X C73X 1.367(13) . ?
C72X H72X 0.9500 . ?
C73X C74X 1.400(14) . ?
C73X H73X 0.9500 . ?
C74X H74X 0.9500 . ?
C75 C76 1.536(6) . ?
C76 C77 1.507(6) . ?
C76 C101 1.531(6) . ?
C76 C89 1.572(6) . ?
C77 C82 1.384(7) . ?
C77 C78 1.389(6) . ?
C78 C79 1.381(7) . ?
C78 H78 0.9500 . ?
C79 C80 1.393(8) . ?
C79 H79A 0.9500 . ?
C80 C81 1.381(8) . ?
C80 H80 0.9500 . ?
C81 C82 1.387(7) . ?
C81 H81 0.9500 . ?
C84 C85 1.492(8) . ?
C84 C87 1.500(10) . ?
C84 C86 1.508(8) . ?
C85 H85A 0.9800 . ?
C85 H85B 0.9800 . ?
C85 H85C 0.9800 . ?
C86 H86A 0.9800 . ?
C86 H86B 0.9800 . ?
C86 H86C 0.9800 . ?
C87 H87A 0.9800 . ?
C87 H87B 0.9800 . ?
C87 H87C 0.9800 . ?
C88 C89 1.544(6) . ?
C89 C90 1.510(6) . ?
C89 C104 1.543(6) . ?
C90 C91 1.383(7) . ?
C90 C95 1.395(6) . ?
C91 C92 1.388(7) . ?
C91 H91 0.9500 . ?
C92 C93 1.383(7) . ?
C92 H92A 0.9500 . ?
C93 C94 1.380(8) . ?
C93 H93 0.9500 . ?
C94 C95 1.387(6) . ?
C94 H94 0.9500 . ?
C97 C99 1.499(10) . ?
C97 C100 1.508(9) . ?
C97 C98 1.532(10) . ?
C98 H98A 0.9800 . ?
C98 H98B 0.9800 . ?
C98 H98C 0.9800 . ?
C99 H99A 0.9800 . ?
C99 H99B 0.9800 . ?
C99 H99C 0.9800 . ?
C100 H10A 0.9800 . ?
C100 H10B 0.9800 . ?
C100 H10C 0.9800 . ?
C101 C102 1.491(6) . ?
C101 H10D 0.9900 . ?
C101 H10E 0.9900 . ?
C102 C103 1.329(6) . ?
C102 H102 0.9500 . ?
C103 C105 1.483(6) . ?
C103 C104 1.499(6) . ?
C104 H10F 0.9900 . ?
C104 H10G 0.9900 . ?
C105 C106 1.506(7) . ?
C106 C111 1.390(7) . ?
C106 C107 1.391(7) . ?
C107 C108 1.389(7) . ?
C107 H107 0.9500 . ?
C108 C109 1.380(8) . ?
C108 H108 0.9500 . ?
C109 C110 1.377(10) . ?
C109 H109 0.9500 . ?
C110 C111 1.380(8) . ?
C110 H110 0.9500 . ?
C111 H111 0.9500 . ?

loop_
_geom_torsion_atom_site_label_1
_geom_torsion_atom_site_label_2
_geom_torsion_atom_site_label_3
_geom_torsion_atom_site_label_4
_geom_torsion
_geom_torsion_site_symmetry_1
_geom_torsion_site_symmetry_2
_geom_torsion_site_symmetry_3
_geom_torsion_site_symmetry_4
_geom_torsion_publ_flag
C9 N1 C1 O1 -0.2(7) . . . . ?
C8 N1 C1 O1 -175.4(5) . . . . ?
C9 N1 C1 C2 178.4(4) . . . . ?
C8 N1 C1 C2 3.3(5) . . . . ?
O1 C1 C2 C3 176.4(5) . . . . ?
N1 C1 C2 C3 -2.2(4) . . . . ?
O1 C1 C2 C27 57.5(6) . . . . ?
N1 C1 C2 C27 -121.1(4) . . . . ?
O1 C1 C2 C15 -63.1(6) . . . . ?
N1 C1 C2 C15 118.3(4) . . . . ?
C1 C2 C3 C4 -178.6(4) . . . . ?
C27 C2 C3 C4 -62.1(6) . . . . ?
C15 C2 C3 C4 64.5(6) . . . . ?
C1 C2 C3 C8 0.3(4) . . . . ?
C27 C2 C3 C8 116.8(4) . . . . ?
C15 C2 C3 C8 -116.6(4) . . . . ?
C8 C3 C4 C5 1.5(6) . . . . ?
C2 C3 C4 C5 -179.7(4) . . . . ?
C3 C4 C5 F1X -176.4(7) . . . . ?
C3 C4 C5 C6 -1.2(7) . . . . ?
F1X C5 C6 C7 175.6(7) . . . . ?
C4 C5 C6 C7 -0.1(8) . . . . ?
C5 C6 C7 C8 1.0(7) . . . . ?
C6 C7 C8 C3 -0.6(7) . . . . ?
C6 C7 C8 N1 177.9(5) . . . . ?
C4 C3 C8 C7 -0.6(7) . . . . ?
C2 C3 C8 C7 -179.6(4) . . . . ?
C4 C3 C8 N1 -179.4(4) . . . . ?
C2 C3 C8 N1 1.6(5) . . . . ?
C1 N1 C8 C7 178.2(4) . . . . ?
C9 N1 C8 C7 3.0(7) . . . . ?
C1 N1 C8 C3 -3.1(5) . . . . ?
C9 N1 C8 C3 -178.4(4) . . . . ?
C10 O2 C9 O3 15.5(8) . . . . ?
C10 O2 C9 N1 -167.7(4) . . . . ?
C1 N1 C9 O3 -151.5(5) . . . . ?
C8 N1 C9 O3 23.1(7) . . . . ?
C1 N1 C9 O2 31.4(6) . . . . ?
C8 N1 C9 O2 -154.0(4) . . . . ?
C9 O2 C10 C12 72.8(7) . . . . ?
C9 O2 C10 C13 -50.2(8) . . . . ?
C9 O2 C10 C11 -171.1(6) . . . . ?
C22 N2 C14 O4 14.2(8) . . . . ?
C21 N2 C14 O4 -174.1(4) . . . . ?
C22 N2 C14 C15 -165.4(5) . . . . ?
C21 N2 C14 C15 6.2(5) . . . . ?
O4 C14 C15 C16 175.4(4) . . . . ?
N2 C14 C15 C16 -4.9(4) . . . . ?
O4 C14 C15 C30 56.6(6) . . . . ?
N2 C14 C15 C30 -123.7(4) . . . . ?
O4 C14 C15 C2 -65.4(5) . . . . ?
N2 C14 C15 C2 114.2(4) . . . . ?
C3 C2 C15 C16 51.9(5) . . . . ?
C1 C2 C15 C16 -61.5(5) . . . . ?
C27 C2 C15 C16 179.2(4) . . . . ?
C3 C2 C15 C14 -60.1(5) . . . . ?
C1 C2 C15 C14 -173.5(4) . . . . ?
C27 C2 C15 C14 67.2(4) . . . . ?
C3 C2 C15 C30 179.0(4) . . . . ?
C1 C2 C15 C30 65.7(4) . . . . ?
C27 C2 C15 C30 -53.6(5) . . . . ?
C14 C15 C16 C21 1.9(5) . . . . ?
C30 C15 C16 C21 118.8(4) . . . . ?
C2 C15 C16 C21 -114.4(4) . . . . ?
C14 C15 C16 C17 -176.1(5) . . . . ?
C30 C15 C16 C17 -59.2(6) . . . . ?
C2 C15 C16 C17 67.5(6) . . . . ?
C21 C16 C17 C18 -0.1(7) . . . . ?
C15 C16 C17 C18 177.8(5) . . . . ?
C16 C17 C18 C19 -0.5(9) . . . . ?
C16 C17 C18 F1 176.5(5) . . . . ?
C17 C18 C19 C20 0.0(10) . . . . ?
F1 C18 C19 C20 -176.8(6) . . . . ?
C18 C19 C20 C21 1.1(8) . . . . ?
C17 C16 C21 C20 1.2(7) . . . . ?
C15 C16 C21 C20 -177.0(4) . . . . ?
C17 C16 C21 N2 179.9(4) . . . . ?
C15 C16 C21 N2 1.7(5) . . . . ?
C19 C20 C21 C16 -1.7(8) . . . . ?
C19 C20 C21 N2 179.9(5) . . . . ?
C14 N2 C21 C16 -5.0(5) . . . . ?
C22 N2 C21 C16 167.1(5) . . . . ?
C14 N2 C21 C20 173.6(5) . . . . ?
C22 N2 C21 C20 -14.3(8) . . . . ?
C23 O5 C22 O6 -7.7(11) . . . . ?
C23 O5 C22 N2 170.4(5) . . . . ?
C14 N2 C22 O6 -174.8(6) . . . . ?
C21 N2 C22 O6 14.5(9) . . . . ?
C14 N2 C22 O5 7.0(8) . . . . ?
C21 N2 C22 O5 -163.7(4) . . . . ?
C22 O5 C23 C24 178.2(6) . . . . ?
C22 O5 C23 C26 -63.2(8) . . . . ?
C22 O5 C23 C25 59.9(7) . . . . ?
C3 C2 C27 C28 168.9(4) . . . . ?
C1 C2 C27 C28 -78.4(4) . . . . ?
C15 C2 C27 C28 40.8(5) . . . . ?
C2 C27 C28 C29 -17.8(6) . . . . ?
C27 C28 C29 C31 179.7(4) . . . . ?
C27 C28 C29 C30 6.2(7) . . . . ?
C28 C29 C30 C15 -19.1(6) . . . . ?
C31 C29 C30 C15 167.0(4) . . . . ?
C16 C15 C30 C29 170.0(4) . . . . ?
C14 C15 C30 C29 -78.0(5) . . . . ?
C2 C15 C30 C29 42.5(5) . . . . ?
C28 C29 C31 O7 -165.5(5) . . . . ?
C30 C29 C31 O7 8.5(7) . . . . ?
C28 C29 C31 C32 15.1(7) . . . . ?
C30 C29 C31 C32 -171.0(4) . . . . ?
O7 C31 C32 C37 -124.6(5) . . . . ?
C29 C31 C32 C37 54.8(7) . . . . ?
O7 C31 C32 C33 51.5(8) . . . . ?
C29 C31 C32 C33 -129.1(6) . . . . ?
C37 C32 C33 C34 -3.0(10) . . . . ?
C31 C32 C33 C34 -179.2(7) . . . . ?
C32 C33 C34 C35 2.9(13) . . . . ?
C33 C34 C35 C36 -1.1(13) . . . . ?
C34 C35 C36 C37 -0.6(12) . . . . ?
C33 C32 C37 C36 1.3(9) . . . . ?
C31 C32 C37 C36 177.4(5) . . . . ?
C35 C36 C37 C32 0.5(9) . . . . ?
C45 N3 C38 O8 -173.7(6) . . . . ?
C46 N3 C38 O8 7.2(9) . . . . ?
C45 N3 C38 C39 6.9(6) . . . . ?
C46 N3 C38 C39 -172.3(5) . . . . ?
O8 C38 C39 C40 175.0(5) . . . . ?
N3 C38 C39 C40 -5.6(5) . . . . ?
O8 C38 C39 C64 58.1(7) . . . . ?
N3 C38 C39 C64 -122.5(5) . . . . ?
O8 C38 C39 C52 -66.1(6) . . . . ?
N3 C38 C39 C52 113.4(5) . . . . ?
C64 C39 C40 C41 -56.4(7) . . . . ?
C38 C39 C40 C41 -174.1(5) . . . . ?
C52 C39 C40 C41 70.2(6) . . . . ?
C64 C39 C40 C45 120.4(5) . . . . ?
C38 C39 C40 C45 2.6(5) . . . . ?
C52 C39 C40 C45 -113.0(5) . . . . ?
C45 C40 C41 C42 1.8(8) . . . . ?
C39 C40 C41 C42 178.4(5) . . . . ?
C40 C41 C42 F2X -178.8(9) . . . . ?
C40 C41 C42 C43 0.0(9) . . . . ?
F2X C42 C43 C44 175.8(9) . . . . ?
C41 C42 C43 C44 -3.2(11) . . . . ?
C42 C43 C44 C45 4.4(10) . . . . ?
C41 C40 C45 N3 178.4(4) . . . . ?
C39 C40 C45 N3 1.2(6) . . . . ?
C41 C40 C45 C44 -0.5(8) . . . . ?
C39 C40 C45 C44 -177.7(5) . . . . ?
C38 N3 C45 C40 -5.1(6) . . . . ?
C46 N3 C45 C40 174.1(5) . . . . ?
C38 N3 C45 C44 173.7(6) . . . . ?
C46 N3 C45 C44 -7.1(9) . . . . ?
C43 C44 C45 C40 -2.5(9) . . . . ?
C43 C44 C45 N3 178.8(6) . . . . ?
C47 O9 C46 O10 -1.5(12) . . . . ?
C47 O9 C46 N3 178.2(6) . . . . ?
C45 N3 C46 O10 23.9(8) . . . . ?
C38 N3 C46 O10 -157.0(6) . . . . ?
C45 N3 C46 O9 -155.8(5) . . . . ?
C38 N3 C46 O9 23.2(8) . . . . ?
C46 O9 C47 C50 -59.0(10) . . . . ?
C46 O9 C47 C48 -175.6(8) . . . . ?
C46 O9 C47 C49 66.1(9) . . . . ?
C59 N4 C51 O11 17.0(7) . . . . ?
C58 N4 C51 O11 -168.3(5) . . . . ?
C59 N4 C51 C52 -163.5(4) . . . . ?
C58 N4 C51 C52 11.2(5) . . . . ?
O11 C51 C52 C53 170.4(5) . . . . ?
N4 C51 C52 C53 -9.1(5) . . . . ?
O11 C51 C52 C67 52.4(7) . . . . ?
N4 C51 C52 C67 -127.1(4) . . . . ?
O11 C51 C52 C39 -69.3(6) . . . . ?
N4 C51 C52 C39 111.2(4) . . . . ?
C40 C39 C52 C53 57.2(5) . . . . ?
C64 C39 C52 C53 -176.8(4) . . . . ?
C38 C39 C52 C53 -52.7(6) . . . . ?
C40 C39 C52 C51 -55.6(5) . . . . ?
C64 C39 C52 C51 70.4(5) . . . . ?
C38 C39 C52 C51 -165.5(4) . . . . ?
C40 C39 C52 C67 -177.3(4) . . . . ?
C64 C39 C52 C67 -51.3(5) . . . . ?
C38 C39 C52 C67 72.8(5) . . . . ?
C51 C52 C53 C54 -170.3(5) . . . . ?
C67 C52 C53 C54 -52.0(7) . . . . ?
C39 C52 C53 C54 73.8(7) . . . . ?
C51 C52 C53 C58 3.8(5) . . . . ?
C67 C52 C53 C58 122.1(5) . . . . ?
C39 C52 C53 C58 -112.1(4) . . . . ?
C58 C53 C54 C55 -1.6(8) . . . . ?
C52 C53 C54 C55 171.9(5) . . . . ?
C53 C54 C55 F2 177.1(6) . . . . ?
C53 C54 C55 C56 1.6(9) . . . . ?
F2 C55 C56 C57 -175.8(6) . . . . ?
C54 C55 C56 C57 -0.3(9) . . . . ?
C55 C56 C57 C58 -1.0(9) . . . . ?
C54 C53 C58 C57 0.4(8) . . . . ?
C52 C53 C58 C57 -174.3(4) . . . . ?
C54 C53 C58 N4 177.4(4) . . . . ?
C52 C53 C58 N4 2.7(5) . . . . ?
C56 C57 C58 C53 0.9(8) . . . . ?
C56 C57 C58 N4 -175.5(5) . . . . ?
C59 N4 C58 C53 166.0(4) . . . . ?
C51 N4 C58 C53 -8.9(5) . . . . ?
C59 N4 C58 C57 -17.3(7) . . . . ?
C51 N4 C58 C57 167.8(5) . . . . ?
C60 O12 C59 O13 -7.5(8) . . . . ?
C60 O12 C59 N4 171.4(4) . . . . ?
C51 N4 C59 O13 -172.6(4) . . . . ?
C58 N4 C59 O13 13.4(7) . . . . ?
C51 N4 C59 O12 8.4(6) . . . . ?
C58 N4 C59 O12 -165.6(4) . . . . ?
C59 O12 C60 C61 -172.8(5) . . . . ?
C59 O12 C60 C62 69.4(6) . . . . ?
C59 O12 C60 C63 -55.2(6) . . . . ?
C40 C39 C64 C65 165.7(5) . . . . ?
C38 C39 C64 C65 -84.4(6) . . . . ?
C52 C39 C64 C65 38.2(6) . . . . ?
C39 C64 C65 C66 -14.7(9) . . . . ?
C39 C64 C65 C68X -168.9(11) . . . . ?
C64 C65 C66 C68 171.9(6) . . . . ?
C64 C65 C66 C67 3.3(10) . . . . ?
C68X C65 C66 C67 159.5(9) . . . . ?
C65 C66 C67 C52 -17.1(9) . . . . ?
C68 C66 C67 C52 174.1(6) . . . . ?
C53 C52 C67 C66 167.6(5) . . . . ?
C51 C52 C67 C66 -79.5(6) . . . . ?
C39 C52 C67 C66 40.2(6) . . . . ?
C65 C66 C68 O14 -154.7(8) . . . . ?
C67 C66 C68 O14 14.7(12) . . . . ?
C65 C66 C68 C69 29.9(12) . . . . ?
C67 C66 C68 C69 -160.7(7) . . . . ?
O14 C68 C69 C70 -140.2(10) . . . . ?
C66 C68 C69 C70 35.1(15) . . . . ?
O14 C68 C69 C74 36.4(14) . . . . ?
C66 C68 C69 C74 -148.3(9) . . . . ?
C74 C69 C70 C71 -0.1(17) . . . . ?
C68 C69 C70 C71 176.4(10) . . . . ?
C69 C70 C71 C72 3.5(17) . . . . ?
C70 C71 C72 C73 -3.8(17) . . . . ?
C71 C72 C73 C74 0.7(17) . . . . ?
C70 C69 C74 C73 -2.9(17) . . . . ?
C68 C69 C74 C73 -179.6(10) . . . . ?
C72 C73 C74 C69 2.6(17) . . . . ?
C66 C65 C68X O14X -159.1(15) . . . . ?
C64 C65 C68X O14X -1(2) . . . . ?
C66 C65 C68X C69X 27(2) . . . . ?
C64 C65 C68X C69X -175.5(15) . . . . ?
O14X C68X C69X C70X -144(2) . . . . ?
C65 C68X C69X C70X 30(3) . . . . ?
O14X C68X C69X C74X 23(3) . . . . ?
C65 C68X C69X C74X -163(2) . . . . ?
C74X C69X C70X C71X 6(4) . . . . ?
C68X C69X C70X C71X 173(2) . . . . ?
C69X C70X C71X C72X -5(4) . . . . ?
C70X C71X C72X C73X 12(4) . . . . ?
C71X C72X C73X C74X -18(4) . . . . ?
C70X C69X C74X C73X -13(4) . . . . ?
C68X C69X C74X C73X 180(2) . . . . ?
C72X C73X C74X C69X 19(4) . . . . ?
C83 N6 C75 O15 6.4(7) . . . . ?
C82 N6 C75 O15 -174.1(4) . . . . ?
C83 N6 C75 C76 -172.7(4) . . . . ?
C82 N6 C75 C76 6.8(5) . . . . ?
O15 C75 C76 C77 175.5(4) . . . . ?
N6 C75 C76 C77 -5.4(4) . . . . ?
O15 C75 C76 C101 55.1(6) . . . . ?
N6 C75 C76 C101 -125.8(4) . . . . ?
O15 C75 C76 C89 -66.6(5) . . . . ?
N6 C75 C76 C89 112.5(4) . . . . ?
C101 C76 C77 C82 121.9(4) . . . . ?
C75 C76 C77 C82 2.2(4) . . . . ?
C89 C76 C77 C82 -110.9(4) . . . . ?
C101 C76 C77 C78 -56.1(6) . . . . ?
C75 C76 C77 C78 -175.8(4) . . . . ?
C89 C76 C77 C78 71.1(6) . . . . ?
C82 C77 C78 C79 1.0(6) . . . . ?
C76 C77 C78 C79 178.9(4) . . . . ?
C77 C78 C79 F3X -179.4(6) . . . . ?
C77 C78 C79 C80 -1.1(7) . . . . ?
F3X C79 C80 C81 178.7(6) . . . . ?
C78 C79 C80 C81 0.3(8) . . . . ?
C79 C80 C81 C82 0.4(7) . . . . ?
C78 C77 C82 C81 -0.2(6) . . . . ?
C76 C77 C82 C81 -178.5(4) . . . . ?
C78 C77 C82 N6 179.9(4) . . . . ?
C76 C77 C82 N6 1.7(5) . . . . ?
C80 C81 C82 C77 -0.5(7) . . . . ?
C80 C81 C82 N6 179.3(4) . . . . ?
C75 N6 C82 C77 -5.5(5) . . . . ?
C83 N6 C82 C77 174.0(4) . . . . ?
C75 N6 C82 C81 174.7(4) . . . . ?
C83 N6 C82 C81 -5.8(7) . . . . ?
C84 O16 C83 O17 -7.1(8) . . . . ?
C84 O16 C83 N6 172.0(4) . . . . ?
C75 N6 C83 O17 -156.3(5) . . . . ?
C82 N6 C83 O17 24.3(7) . . . . ?
C75 N6 C83 O16 24.5(6) . . . . ?
C82 N6 C83 O16 -154.9(4) . . . . ?
C83 O16 C84 C85 -177.7(5) . . . . ?
C83 O16 C84 C87 -59.8(7) . . . . ?
C83 O16 C84 C86 63.6(7) . . . . ?
C96 N5 C88 O18 -0.3(7) . . . . ?
C95 N5 C88 O18 -174.1(4) . . . . ?
C96 N5 C88 C89 179.6(4) . . . . ?
C95 N5 C88 C89 5.8(5) . . . . ?
O18 C88 C89 C90 176.3(4) . . . . ?
N5 C88 C89 C90 -3.6(4) . . . . ?
O18 C88 C89 C104 59.1(5) . . . . ?
N5 C88 C89 C104 -120.9(4) . . . . ?
O18 C88 C89 C76 -63.2(5) . . . . ?
N5 C88 C89 C76 116.8(4) . . . . ?
C77 C76 C89 C90 55.5(5) . . . . ?
C101 C76 C89 C90 -176.8(3) . . . . ?
C75 C76 C89 C90 -55.2(4) . . . . ?
C77 C76 C89 C104 -179.5(4) . . . . ?
C101 C76 C89 C104 -51.8(5) . . . . ?
C75 C76 C89 C104 69.9(4) . . . . ?
C77 C76 C89 C88 -57.1(5) . . . . ?
C101 C76 C89 C88 70.6(4) . . . . ?
C75 C76 C89 C88 -167.8(3) . . . . ?
C104 C89 C90 C91 -56.8(6) . . . . ?
C88 C89 C90 C91 -175.2(4) . . . . ?
C76 C89 C90 C91 69.1(6) . . . . ?
C104 C89 C90 C95 118.7(4) . . . . ?
C88 C89 C90 C95 0.2(4) . . . . ?
C76 C89 C90 C95 -115.5(4) . . . . ?
C95 C90 C91 C92 0.1(6) . . . . ?
C89 C90 C91 C92 175.1(4) . . . . ?
C90 C91 C92 F3 -179.9(5) . . . . ?
C90 C91 C92 C93 -1.2(7) . . . . ?
F3 C92 C93 C94 -179.8(5) . . . . ?
C91 C92 C93 C94 1.5(7) . . . . ?
C92 C93 C94 C95 -0.7(7) . . . . ?
C93 C94 C95 C90 -0.4(7) . . . . ?
C93 C94 C95 N5 -178.6(4) . . . . ?
C91 C90 C95 C94 0.7(6) . . . . ?
C89 C90 C95 C94 -175.3(4) . . . . ?
C91 C90 C95 N5 179.2(4) . . . . ?
C89 C90 C95 N5 3.3(5) . . . . ?
C88 N5 C95 C94 172.6(4) . . . . ?
C96 N5 C95 C94 -1.5(7) . . . . ?
C88 N5 C95 C90 -5.8(5) . . . . ?
C96 N5 C95 C90 -179.8(4) . . . . ?
C97 O19 C96 O20 13.4(8) . . . . ?
C97 O19 C96 N5 -168.8(4) . . . . ?
C88 N5 C96 O20 -139.9(5) . . . . ?
C95 N5 C96 O20 33.1(7) . . . . ?
C88 N5 C96 O19 42.1(6) . . . . ?
C95 N5 C96 O19 -144.9(4) . . . . ?
C96 O19 C97 C99 69.8(6) . . . . ?
C96 O19 C97 C100 -55.4(7) . . . . ?
C96 O19 C97 C98 -173.4(5) . . . . ?
C77 C76 C101 C102 168.6(4) . . . . ?
C75 C76 C101 C102 -77.4(4) . . . . ?
C89 C76 C101 C102 41.0(5) . . . . ?
C76 C101 C102 C103 -15.2(6) . . . . ?
C101 C102 C103 C105 178.5(4) . . . . ?
C101 C102 C103 C104 -0.5(7) . . . . ?
C102 C103 C104 C89 -11.4(6) . . . . ?
C105 C103 C104 C89 169.5(4) . . . . ?
C90 C89 C104 C103 164.5(4) . . . . ?
C88 C89 C104 C103 -82.9(4) . . . . ?
C76 C89 C104 C103 37.1(5) . . . . ?
C102 C103 C105 O21 164.2(5) . . . . ?
C104 C103 C105 O21 -16.8(6) . . . . ?
C102 C103 C105 C106 -18.9(7) . . . . ?
C104 C103 C105 C106 160.1(4) . . . . ?
O21 C105 C106 C111 -41.0(6) . . . . ?
C103 C105 C106 C111 142.1(5) . . . . ?
O21 C105 C106 C107 134.3(5) . . . . ?
C103 C105 C106 C107 -42.7(6) . . . . ?
C111 C106 C107 C108 -0.7(7) . . . . ?
C105 C106 C107 C108 -175.9(4) . . . . ?
C106 C107 C108 C109 0.0(8) . . . . ?
C107 C108 C109 C110 0.1(8) . . . . ?
C108 C109 C110 C111 0.6(9) . . . . ?
C109 C110 C111 C106 -1.4(8) . . . . ?
C107 C106 C111 C110 1.4(7) . . . . ?
C105 C106 C111 C110 176.8(5) . . . . ?
